data_7021177
loop_
_publ_author_name
'Wang, Huiyu'
'Ke, Hongshan'
'Lin, Shuang-Yan'
'Guo, Yang'
'Zhao, Lang'
'Tang, Jinkui'
'Li, Yun-Hui'

_publ_section_title
;
 Heterometallic octanuclear RE(III)3Ni(II)5 (RE = Dy(III), Gd(III) and
 Y(III)) clusters with slow magnetic relaxation for the dysprosium
 derivative.
;
_journal_issue 15
_journal_name_full 'Dalton transactions (Cambridge, England : 2003)'
_journal_page_first 5298
_journal_page_last 5303
_journal_paper_doi 10.1039/c3dt32572e
_journal_volume 42
_journal_year 2013
_chemical_formula_sum 'C96 H112 N5 Ni5 O35 Y3'
_chemical_formula_weight 2456.19
_chemical_name_systematic
;
?
;
_space_group_IT_number 2
_symmetry_cell_setting triclinic
_symmetry_space_group_name_Hall '-P 1'
_symmetry_space_group_name_H-M 'P -1'
_atom_sites_solution_hydrogens geom
_atom_sites_solution_primary direct
_atom_sites_solution_secondary difmap
_audit_creation_method SHELXL-97
_cell_angle_alpha 90.4030(10)
_cell_angle_beta 101.4870(10)
_cell_angle_gamma 111.2340(10)
_cell_formula_units_Z 2
_cell_length_a 14.1844(8)
_cell_length_b 16.7095(9)
_cell_length_c 24.7467(14)
_cell_measurement_reflns_used 5902
_cell_measurement_temperature 185(2)
_cell_measurement_theta_max 24.59
_cell_measurement_theta_min 2.18
_cell_volume 5337.5(5)
_computing_cell_refinement 'Bruker SAINT'
_computing_data_collection 'Bruker APEX2'
_computing_data_reduction 'Bruker SAINT'
_computing_molecular_graphics 'Bruker SHELXTL'
_computing_publication_material 'Bruker SHELXTL'
_computing_structure_refinement 'SHELXL-97 (Sheldrick, 1997)'
_computing_structure_solution 'SHELXS-97 (Sheldrick, 1990)'
_diffrn_ambient_temperature 185(2)
_diffrn_measured_fraction_theta_full 0.986
_diffrn_measured_fraction_theta_max 0.986
_diffrn_measurement_device_type 'Bruker APEX-II CCD'
_diffrn_measurement_method '\f and \w scans'
_diffrn_radiation_monochromator graphite
_diffrn_radiation_source 'fine-focus sealed tube'
_diffrn_radiation_type MoK\a
_diffrn_radiation_wavelength 0.71073
_diffrn_reflns_av_R_equivalents 0.0531
_diffrn_reflns_av_sigmaI/netI 0.1434
_diffrn_reflns_limit_h_max 16
_diffrn_reflns_limit_h_min -16
_diffrn_reflns_limit_k_max 19
_diffrn_reflns_limit_k_min -19
_diffrn_reflns_limit_l_max 23
_diffrn_reflns_limit_l_min -29
_diffrn_reflns_number 27324
_diffrn_reflns_theta_full 25.09
_diffrn_reflns_theta_max 25.09
_diffrn_reflns_theta_min 0.84
_exptl_absorpt_coefficient_mu 2.554
_exptl_absorpt_correction_T_max 0.7492
_exptl_absorpt_correction_T_min 0.6291
_exptl_absorpt_process_details crystalclear
_exptl_crystal_colour brown
_exptl_crystal_density_diffrn 1.528
_exptl_crystal_density_method 'not measured'
_exptl_crystal_description block
_exptl_crystal_F_000 2520
_exptl_crystal_size_max 0.22
_exptl_crystal_size_mid 0.16
_exptl_crystal_size_min 0.14
_refine_diff_density_max 1.790
_refine_diff_density_min -0.805
_refine_diff_density_rms 0.200
_refine_ls_extinction_method none
_refine_ls_goodness_of_fit_ref 1.042
_refine_ls_hydrogen_treatment constr
_refine_ls_matrix_type full
_refine_ls_number_parameters 1297
_refine_ls_number_reflns 18713
_refine_ls_number_restraints 57
_refine_ls_restrained_S_all 1.046
_refine_ls_R_factor_all 0.1642
_refine_ls_R_factor_gt 0.0840
_refine_ls_shift/su_max 0.057
_refine_ls_shift/su_mean 0.002
_refine_ls_structure_factor_coef Fsqd
_refine_ls_weighting_details 'calc w=1/[\s^2^(Fo^2^)+(0.1495P)^2^+0.0000P] where P=(Fo^2^+2Fc^2^)/3'
_refine_ls_weighting_scheme calc
_refine_ls_wR_factor_gt 0.2262
_refine_ls_wR_factor_ref 0.2783
_reflns_number_gt 10016
_reflns_number_total 18713
_reflns_threshold_expression >2sigma(I)
_cod_data_source_file c3dt32572e.txt
_cod_data_source_block Y3Ni5
_cod_depositor_comments
;
The following automatic conversions were performed:

'_symmetry_cell_setting' value 'Triclinic' changed to 'triclinic'
according to /home/saulius/struct/CIF-dictionaries/cif_core.dic
dictionary named 'cif_core.dic' version 2.4.2 from 2011-04-26.

Automatic conversion script
Id: cif_fix_values 1891 2012-01-12 08:04:46Z andrius 

 Adding full bibliography for 7021175--7021177.cif.
;
_cod_original_sg_symbol_H-M P-1
_cod_database_code 7021177

loop_
_symmetry_equiv_pos_as_xyz
'x, y, z'
'-x, -y, -z'

loop_
_atom_site_label
_atom_site_type_symbol
_atom_site_fract_x
_atom_site_fract_y
_atom_site_fract_z
_atom_site_U_iso_or_equiv
_atom_site_adp_type
_atom_site_occupancy
_atom_site_symmetry_multiplicity
_atom_site_calc_flag
_atom_site_refinement_flags
Y1 Y 0.79232(4) 0.60125(4) 0.23214(2) 0.02951(16) Uani 1 1 d .
Y2 Y 0.94332(4) 0.76962(4) 0.34990(3) 0.03327(17) Uani 1 1 d .
Y3 Y 0.95113(5) 0.82325(4) 0.19926(3) 0.04069(19) Uani 1 1 d .
Ni1 Ni 0.71014(5) 0.60536(5) 0.35693(3) 0.0298(2) Uani 1 1 d .
Ni2 Ni 0.90835(5) 0.55831(5) 0.36367(3) 0.0315(2) Uani 1 1 d .
Ni3 Ni 1.04419(6) 0.94676(5) 0.30692(4) 0.0448(3) Uani 1 1 d .
Ni4 Ni 0.92705(5) 0.64475(5) 0.12425(3) 0.0323(2) Uani 1 1 d .
Ni5 Ni 0.71799(5) 0.67923(5) 0.11353(3) 0.0354(2) Uani 1 1 d .
N1 N 0.6515(3) 0.5031(3) 0.39774(19) 0.0318(14) Uani 1 1 d .
N2 N 0.8756(3) 0.4961(3) 0.4285(2) 0.0316(14) Uani 1 1 d .
N3 N 1.1880(5) 1.0291(4) 0.31114(19) 0.112(3) Uani 1 1 d DU
N4 N 0.9002(3) 0.6254(3) 0.0431(2) 0.0395(16) Uani 1 1 d .
N5 N 0.6660(3) 0.6174(3) 0.03872(19) 0.0367(15) Uani 1 1 d .
O1 O 0.7744(3) 0.6874(2) 0.30332(16) 0.0325(12) Uani 1 1 d .
H1D H 0.7336 0.7234 0.2888 0.039 Uiso 1 1 calc R
O2 O 0.9353(3) 0.6421(2) 0.30606(16) 0.0331(12) Uani 1 1 d .
H2D H 1.0008 0.6492 0.2939 0.040 Uiso 1 1 calc R
O3 O 0.8994(3) 0.8573(2) 0.28083(16) 0.0348(12) Uani 1 1 d .
H3D H 0.8366 0.8722 0.2782 0.042 Uiso 1 1 calc R
O4 O 1.0574(3) 0.8278(2) 0.28880(17) 0.0372(12) Uani 1 1 d .
O5 O 0.7819(3) 0.7243(2) 0.19224(16) 0.0345(12) Uani 1 1 d .
H5D H 0.7388 0.7489 0.2092 0.041 Uiso 1 1 calc R
O6 O 0.9434(3) 0.6829(2) 0.20272(16) 0.0335(12) Uani 1 1 d .
H6D H 1.0069 0.6791 0.2268 0.040 Uiso 1 1 calc R
O7 O 0.7412(2) 0.5176(2) 0.31019(15) 0.0282(11) Uani 1 1 d .
O8 O 0.6775(3) 0.6833(3) 0.40722(16) 0.0380(12) Uani 1 1 d .
O9 O 0.9190(3) 0.4574(2) 0.32560(16) 0.0344(12) Uani 1 1 d .
O10 O 0.8681(3) 0.6477(2) 0.40261(16) 0.0338(12) Uani 1 1 d .
O11 O 1.0466(3) 0.9137(3) 0.38522(18) 0.0457(14) Uani 1 1 d .
O12 O 1.0514(3) 0.9683(3) 0.2280(2) 0.0589(15) Uani 1 1 d .
O13 O 0.8818(3) 0.7479(2) 0.10568(16) 0.0375(12) Uani 1 1 d .
O14 O 0.9546(3) 0.5374(2) 0.13912(15) 0.0314(11) Uani 1 1 d .
O15 O 0.6821(3) 0.7807(3) 0.09079(18) 0.0447(13) Uani 1 1 d .
O16 O 0.7621(3) 0.5758(2) 0.13277(15) 0.0303(11) Uani 1 1 d .
O17 O 1.0649(3) 0.6124(2) 0.39940(17) 0.0369(13) Uani 1 1 d .
O18 O 1.0828(3) 0.7513(2) 0.40437(17) 0.0364(12) Uani 1 1 d .
O19 O 1.0946(3) 0.8407(3) 0.16666(18) 0.0453(14) Uani 1 1 d .
O20 O 1.0822(3) 0.7161(3) 0.12541(17) 0.0435(14) Uani 1 1 d .
O21 O 0.5715(3) 0.6130(3) 0.13056(16) 0.0383(13) Uani 1 1 d .
O22 O 0.6138(3) 0.5496(2) 0.20556(15) 0.0333(12) Uani 1 1 d .
O23 O 0.5650(2) 0.5791(2) 0.30272(16) 0.0347(12) Uani 1 1 d .
H23B H 0.5647 0.5981 0.2666 0.042 Uiso 1 1 calc R
O24 O 0.8402(3) 0.8170(3) 0.39645(18) 0.0440(13) Uani 1 1 d .
H24B H 0.7859 0.7702 0.4062 0.053 Uiso 1 1 calc R
O25 O 0.9929(3) 1.0471(3) 0.3178(2) 0.0523(15) Uani 1 1 d .
H25B H 0.9407 1.0541 0.2898 0.063 Uiso 1 1 calc R
O26 O 0.8470(3) 0.8946(3) 0.1519(2) 0.0568(15) Uani 1 1 d .
H26B H 0.8037 0.8626 0.1184 0.068 Uiso 1 1 calc R
O27 O 0.8497(3) 0.4875(2) 0.22218(16) 0.0322(12) Uani 1 1 d .
O28 O 0.6660(4) 0.7954(3) 0.2476(3) 0.088(2) Uani 1 1 d .
H28 H 0.6822 0.8391 0.2697 0.132 Uiso 1 1 calc R
O29 O 0.5782(5) 0.7837(5) 0.3439(4) 0.138(3) Uani 1 1 d .
H29 H 0.5964 0.7472 0.3617 0.207 Uiso 1 1 calc R
O30 O 0.7129(8) 0.0848(7) 0.0789(5) 0.210(4) Uani 1 1 d U
H30B H 0.7742 0.1146 0.0773 0.315 Uiso 1 1 calc R
O31 O 0.0995(4) 0.6115(3) 0.2431(3) 0.085(2) Uani 1 1 d .
O32 O -0.0254(5) 0.1556(4) 0.2362(3) 0.124(3) Uani 1 1 d .
O33 O 0.8478(7) 0.0862(7) 0.9976(5) 0.220(4) Uani 1 1 d U
O34 O 0.7716(11) 0.1556(10) 0.1730(6) 0.311(5) Uani 1 1 d U
H34 H 0.8290 0.1937 0.1716 0.467 Uiso 1 1 calc R
O35 O 0.1152(12) 0.5016(12) 0.2887(8) 0.352(5) Uani 1 1 d U
C1 C 0.6798(4) 0.4385(4) 0.3185(2) 0.0306(17) Uani 1 1 d .
C2 C 0.6600(4) 0.3683(4) 0.2835(3) 0.0351(18) Uani 1 1 d .
H2 H 0.6858 0.3756 0.2505 0.042 Uiso 1 1 calc R
C3 C 0.6010(4) 0.2837(4) 0.2957(3) 0.044(2) Uani 1 1 d .
H3 H 0.5883 0.2350 0.2712 0.053 Uiso 1 1 calc R
C4 C 0.5629(4) 0.2731(4) 0.3428(3) 0.043(2) Uani 1 1 d .
H4 H 0.5242 0.2167 0.3511 0.051 Uiso 1 1 calc R
C5 C 0.5800(4) 0.3436(4) 0.3787(3) 0.0373(19) Uani 1 1 d .
H5 H 0.5546 0.3358 0.4118 0.045 Uiso 1 1 calc R
C6 C 0.6339(4) 0.4245(4) 0.3658(2) 0.0299(17) Uani 1 1 d .
C7 C 0.6319(4) 0.5042(4) 0.4457(2) 0.0342(18) Uani 1 1 d .
H7 H 0.6097 0.4509 0.4619 0.041 Uiso 1 1 calc R
C8 C 0.6413(4) 0.5810(4) 0.4775(2) 0.0340(18) Uani 1 1 d .
C9 C 0.6292(4) 0.5710(4) 0.5318(3) 0.041(2) Uani 1 1 d .
H9 H 0.6144 0.5154 0.5448 0.049 Uiso 1 1 calc R
C10 C 0.6379(5) 0.6387(4) 0.5677(3) 0.050(2) Uani 1 1 d .
H10 H 0.6291 0.6302 0.6046 0.060 Uiso 1 1 calc R
C11 C 0.6604(5) 0.7204(4) 0.5474(3) 0.049(2) Uani 1 1 d .
H11 H 0.6674 0.7680 0.5712 0.059 Uiso 1 1 calc R
C12 C 0.6723(4) 0.7332(4) 0.4945(2) 0.0307(17) Uani 1 1 d .
H12 H 0.6867 0.7893 0.4821 0.037 Uiso 1 1 calc R
C13 C 0.6638(4) 0.6658(4) 0.4584(2) 0.0311(18) Uani 1 1 d .
C14 C 0.8848(4) 0.3783(4) 0.3404(3) 0.0346(18) Uani 1 1 d .
C15 C 0.8846(4) 0.3123(4) 0.3055(3) 0.046(2) Uani 1 1 d .
H15 H 0.9100 0.3264 0.2727 0.055 Uiso 1 1 calc R
C16 C 0.8483(5) 0.2266(4) 0.3173(3) 0.057(2) Uani 1 1 d .
H16 H 0.8478 0.1833 0.2920 0.069 Uiso 1 1 calc R
C17 C 0.8134(5) 0.2039(4) 0.3648(3) 0.058(2) Uani 1 1 d .
H17 H 0.7884 0.1452 0.3725 0.070 Uiso 1 1 calc R
C18 C 0.8151(5) 0.2683(4) 0.4019(3) 0.048(2) Uani 1 1 d .
H18 H 0.7919 0.2528 0.4352 0.058 Uiso 1 1 calc R
C19 C 0.8504(4) 0.3555(4) 0.3909(3) 0.0397(19) Uani 1 1 d .
C20 C 0.8515(4) 0.4150(4) 0.4324(3) 0.0363(19) Uani 1 1 d .
H20 H 0.8328 0.3930 0.4657 0.044 Uiso 1 1 calc R
C21 C 0.8824(4) 0.5552(4) 0.4727(3) 0.0346(18) Uani 1 1 d .
C22 C 0.8926(4) 0.5375(4) 0.5276(3) 0.041(2) Uani 1 1 d .
H22 H 0.8940 0.4832 0.5380 0.049 Uiso 1 1 calc R
C23 C 0.9005(4) 0.5995(5) 0.5671(3) 0.050(2) Uani 1 1 d .
H23 H 0.9025 0.5866 0.6045 0.060 Uiso 1 1 calc R
C24 C 0.9055(4) 0.6798(4) 0.5524(3) 0.047(2) Uani 1 1 d .
H24 H 0.9139 0.7231 0.5799 0.057 Uiso 1 1 calc R
C25 C 0.8985(4) 0.6974(4) 0.4987(3) 0.041(2) Uani 1 1 d .
H25 H 0.9045 0.7539 0.4895 0.049 Uiso 1 1 calc R
C26 C 0.8828(4) 0.6349(4) 0.4565(3) 0.0350(18) Uani 1 1 d .
C27 C 1.1301(4) 0.9485(4) 0.4227(3) 0.0405(19) Uani 1 1 d .
C28 C 1.1343(5) 0.9307(4) 0.4773(3) 0.052(2) Uani 1 1 d .
H28A H 1.0734 0.8926 0.4872 0.062 Uiso 1 1 calc R
C29 C 1.2239(6) 0.9662(4) 0.5185(3) 0.064(3) Uani 1 1 d .
H29A H 1.2222 0.9523 0.5555 0.077 Uiso 1 1 calc R
C30 C 1.3134(6) 1.0201(5) 0.5067(3) 0.072(3) Uani 1 1 d .
H30 H 1.3743 1.0433 0.5352 0.087 Uiso 1 1 calc R
C31 C 1.3153(5) 1.0412(4) 0.4527(3) 0.062(3) Uani 1 1 d .
H31 H 1.3779 1.0789 0.4441 0.075 Uiso 1 1 calc R
C32 C 1.2261(4) 1.0072(4) 0.41117(18) 0.0368(19) Uani 1 1 d D
C33 C 1.2361(6) 1.0320(5) 0.35822(19) 0.091(3) Uani 1 1 d DU
H33 H 1.3074 1.0629 0.3593 0.109 Uiso 1 1 calc R
C34 C 1.2226(5) 1.0684(4) 0.2642(2) 0.051(2) Uani 1 1 d D
C35 C 1.3105(5) 1.1304(5) 0.2586(3) 0.061(3) Uani 1 1 d .
H35 H 1.3655 1.1572 0.2896 0.073 Uiso 1 1 calc R
C36 C 1.3179(5) 1.1535(5) 0.2068(4) 0.074(3) Uani 1 1 d .
H36 H 1.3808 1.1961 0.2018 0.089 Uiso 1 1 calc R
C37 C 1.2362(5) 1.1174(4) 0.1593(3) 0.057(2) Uani 1 1 d .
H37 H 1.2418 1.1358 0.1235 0.068 Uiso 1 1 calc R
C38 C 1.1501(4) 1.0548(4) 0.1689(3) 0.046(2) Uani 1 1 d .
H38 H 1.0943 1.0276 0.1384 0.055 Uiso 1 1 calc R
C39 C 1.1393(5) 1.0283(4) 0.2217(3) 0.046(2) Uani 1 1 d .
C40 C 0.8909(4) 0.7623(4) 0.0527(3) 0.0401(19) Uani 1 1 d .
C41 C 0.8955(4) 0.8437(4) 0.0341(3) 0.044(2) Uani 1 1 d .
H41 H 0.8965 0.8883 0.0585 0.053 Uiso 1 1 calc R
C42 C 0.8984(5) 0.8554(4) -0.0204(3) 0.050(2) Uani 1 1 d .
H42 H 0.9024 0.9094 -0.0338 0.060 Uiso 1 1 calc R
C43 C 0.8955(5) 0.7881(5) -0.0577(3) 0.058(2) Uani 1 1 d .
H43 H 0.8937 0.7968 -0.0957 0.069 Uiso 1 1 calc R
C44 C 0.8954(4) 0.7114(4) -0.0388(3) 0.045(2) Uani 1 1 d .
H44 H 0.8955 0.6673 -0.0632 0.054 Uiso 1 1 calc R
C45 C 0.8952(4) 0.6987(4) 0.0176(3) 0.0373(19) Uani 1 1 d .
C46 C 0.8918(4) 0.5541(4) 0.0176(3) 0.044(2) Uani 1 1 d .
H46 H 0.8763 0.5507 -0.0217 0.052 Uiso 1 1 calc R
C47 C 0.9034(4) 0.4801(4) 0.0424(3) 0.0395(19) Uani 1 1 d .
C48 C 0.8803(4) 0.4078(4) 0.0062(3) 0.042(2) Uani 1 1 d .
H48 H 0.8623 0.4118 -0.0325 0.050 Uiso 1 1 calc R
C49 C 0.8828(5) 0.3319(4) 0.0247(3) 0.045(2) Uani 1 1 d .
H49 H 0.8645 0.2834 -0.0010 0.054 Uiso 1 1 calc R
C50 C 0.9116(4) 0.3253(4) 0.0803(3) 0.0408(19) Uani 1 1 d .
H50 H 0.9146 0.2727 0.0933 0.049 Uiso 1 1 calc R
C51 C 0.9360(4) 0.3963(4) 0.1172(3) 0.043(2) Uani 1 1 d .
H51 H 0.9564 0.3913 0.1556 0.051 Uiso 1 1 calc R
C52 C 0.9321(4) 0.4739(3) 0.1005(2) 0.0290(16) Uani 1 1 d .
C53 C 0.6500(4) 0.7935(4) 0.0380(3) 0.049(2) Uani 1 1 d .
C54 C 0.6340(4) 0.8711(4) 0.0296(3) 0.061(2) Uani 1 1 d .
H54 H 0.6441 0.9105 0.0600 0.074 Uiso 1 1 calc R
C55 C 0.6019(5) 0.8893(5) -0.0266(4) 0.087(3) Uani 1 1 d .
H55 H 0.5911 0.9415 -0.0333 0.104 Uiso 1 1 calc R
C56 C 0.5873(5) 0.8338(5) -0.0691(4) 0.076(3) Uani 1 1 d .
H56 H 0.5668 0.8475 -0.1057 0.091 Uiso 1 1 calc R
C57 C 0.6010(5) 0.7581(5) -0.0617(3) 0.063(2) Uani 1 1 d .
H57 H 0.5895 0.7202 -0.0932 0.076 Uiso 1 1 calc R
C58 C 0.6313(4) 0.7343(4) -0.0095(3) 0.047(2) Uani 1 1 d .
C59 C 0.6380(4) 0.6501(4) -0.0069(3) 0.046(2) Uani 1 1 d .
H59 H 0.6208 0.6158 -0.0408 0.055 Uiso 1 1 calc R
C60 C 0.6585(4) 0.5313(4) 0.0400(3) 0.0372(18) Uani 1 1 d .
C61 C 0.6075(4) 0.4657(4) -0.0030(3) 0.042(2) Uani 1 1 d .
H61 H 0.5747 0.4780 -0.0375 0.051 Uiso 1 1 calc R
C62 C 0.6048(4) 0.3852(4) 0.0044(3) 0.045(2) Uani 1 1 d .
H62 H 0.5733 0.3422 -0.0258 0.054 Uiso 1 1 calc R
C63 C 0.6462(4) 0.3642(4) 0.0543(3) 0.042(2) Uani 1 1 d .
H63 H 0.6406 0.3064 0.0590 0.050 Uiso 1 1 calc R
C64 C 0.6958(4) 0.4263(4) 0.0977(3) 0.0336(18) Uani 1 1 d .
H64 H 0.7232 0.4110 0.1325 0.040 Uiso 1 1 calc R
C65 C 0.7064(4) 0.5107(4) 0.0914(2) 0.0329(18) Uani 1 1 d .
C66 C 1.1171(4) 0.6916(4) 0.4117(2) 0.0368(18) Uani 1 1 d .
C67 C 1.2309(4) 0.7181(4) 0.4345(2) 0.0328(17) Uani 1 1 d .
C68 C 1.2818(4) 0.6611(4) 0.4353(2) 0.0350(18) Uani 1 1 d .
H68 H 1.2448 0.6036 0.4192 0.042 Uiso 1 1 calc R
C69 C 1.3867(4) 0.6875(4) 0.4595(3) 0.048(2) Uani 1 1 d .
H69 H 1.4218 0.6488 0.4591 0.057 Uiso 1 1 calc R
C70 C 1.4398(4) 0.7711(4) 0.4844(3) 0.051(2) Uani 1 1 d .
H70 H 1.5107 0.7887 0.5023 0.061 Uiso 1 1 calc R
C71 C 1.3909(5) 0.8271(4) 0.4830(3) 0.058(2) Uani 1 1 d .
H71 H 1.4279 0.8845 0.4991 0.070 Uiso 1 1 calc R
C72 C 1.2871(4) 0.8008(4) 0.4583(3) 0.047(2) Uani 1 1 d .
H72 H 1.2535 0.8409 0.4576 0.056 Uiso 1 1 calc R
C73 C 1.1317(4) 0.7935(4) 0.1437(3) 0.042(2) Uani 1 1 d .
C74 C 1.2422(2) 0.8330(2) 0.13693(14) 0.046(2) Uani 1 1 d G
C75 C 1.3003(3) 0.9178(2) 0.15794(18) 0.052(2) Uani 1 1 d G
H75 H 1.2711 0.9489 0.1773 0.062 Uiso 1 1 calc R
C76 C 1.4010(3) 0.9572(2) 0.1506(2) 0.063(3) Uani 1 1 d G
H76 H 1.4407 1.0151 0.1649 0.075 Uiso 1 1 calc R
C77 C 1.4436(3) 0.9117(3) 0.1222(2) 0.064(3) Uani 1 1 d G
H77 H 1.5125 0.9385 0.1172 0.077 Uiso 1 1 calc R
C78 C 1.3856(3) 0.8268(3) 0.1012(2) 0.074(3) Uani 1 1 d G
H78 H 1.4147 0.7957 0.0818 0.089 Uiso 1 1 calc R
C79 C 1.2848(3) 0.7875(2) 0.10856(18) 0.062(3) Uani 1 1 d G
H79 H 1.2451 0.7295 0.0942 0.074 Uiso 1 1 calc R
C80 C 0.5490(4) 0.5621(4) 0.1667(2) 0.0337(18) Uani 1 1 d .
C81 C 0.4362(4) 0.5123(4) 0.1647(2) 0.0357(19) Uani 1 1 d .
C82 C 0.4033(5) 0.4311(4) 0.1852(3) 0.050(2) Uani 1 1 d .
H82 H 0.4524 0.4060 0.1996 0.060 Uiso 1 1 calc R
C83 C 0.3045(5) 0.3895(5) 0.1847(3) 0.058(3) Uani 1 1 d .
H83 H 0.2837 0.3337 0.1978 0.069 Uiso 1 1 calc R
C84 C 0.2311(5) 0.4234(5) 0.1662(3) 0.062(3) Uani 1 1 d .
H84 H 0.1607 0.3928 0.1676 0.075 Uiso 1 1 calc R
C85 C 0.2613(5) 0.5035(5) 0.1453(3) 0.063(2) Uani 1 1 d .
H85 H 0.2118 0.5289 0.1323 0.075 Uiso 1 1 calc R
C86 C 0.3628(5) 0.5454(4) 0.1437(3) 0.047(2) Uani 1 1 d .
H86 H 0.3830 0.5988 0.1275 0.056 Uiso 1 1 calc R
C87 C 1.1590(4) 0.8275(4) 0.2973(3) 0.051(2) Uani 1 1 d .
H87A H 1.1981 0.8681 0.2740 0.077 Uiso 1 1 calc R
H87B H 1.1555 0.7694 0.2875 0.077 Uiso 1 1 calc R
H87C H 1.1937 0.8448 0.3363 0.077 Uiso 1 1 calc R
C88 C 0.4673(4) 0.5349(5) 0.3167(3) 0.052(2) Uani 1 1 d .
H88A H 0.4559 0.4736 0.3184 0.079 Uiso 1 1 calc R
H88B H 0.4120 0.5414 0.2884 0.079 Uiso 1 1 calc R
H88C H 0.4670 0.5593 0.3527 0.079 Uiso 1 1 calc R
C89 C 0.8392(5) 0.8968(4) 0.4132(4) 0.074(3) Uani 1 1 d .
H89A H 0.8809 0.9155 0.4509 0.111 Uiso 1 1 calc R
H89B H 0.7678 0.8913 0.4125 0.111 Uiso 1 1 calc R
H89C H 0.8682 0.9394 0.3881 0.111 Uiso 1 1 calc R
C90 C 1.0332(5) 1.1028(5) 0.3646(4) 0.072(3) Uani 1 1 d .
H90A H 1.0354 1.0701 0.3972 0.107 Uiso 1 1 calc R
H90B H 0.9895 1.1363 0.3665 0.107 Uiso 1 1 calc R
H90C H 1.1035 1.1420 0.3636 0.107 Uiso 1 1 calc R
C91 C 0.8325(9) 0.9732(8) 0.1607(6) 0.170(7) Uani 1 1 d .
H91A H 0.8846 1.0078 0.1928 0.255 Uiso 1 1 calc R
H91B H 0.7631 0.9606 0.1676 0.255 Uiso 1 1 calc R
H91C H 0.8398 1.0053 0.1279 0.255 Uiso 1 1 calc R
C92 C 0.5787(6) 0.7899(6) 0.2054(4) 0.097(3) Uani 1 1 d U
H92A H 0.5851 0.8479 0.1951 0.146 Uiso 1 1 calc R
H92B H 0.5152 0.7635 0.2192 0.146 Uiso 1 1 calc R
H92C H 0.5759 0.7546 0.1729 0.146 Uiso 1 1 calc R
C93 C 0.4712(8) 0.7620(7) 0.3380(5) 0.137(4) Uani 1 1 d U
H93A H 0.4514 0.7426 0.3728 0.205 Uiso 1 1 calc R
H93B H 0.4338 0.7155 0.3084 0.205 Uiso 1 1 calc R
H93C H 0.4537 0.8125 0.3287 0.205 Uiso 1 1 calc R
C94 C 0.6423(12) 0.1107(11) 0.0389(7) 0.224(5) Uani 1 1 d U
H94A H 0.6277 0.1565 0.0563 0.336 Uiso 1 1 calc R
H94B H 0.5776 0.0611 0.0259 0.336 Uiso 1 1 calc R
H94C H 0.6739 0.1320 0.0075 0.336 Uiso 1 1 calc R
C95 C 0.6978(8) 0.1922(10) 0.1681(6) 0.221(7) Uani 1 1 d .
H95A H 0.7197 0.2390 0.1974 0.331 Uiso 1 1 calc R
H95B H 0.6316 0.1484 0.1716 0.331 Uiso 1 1 calc R
H95C H 0.6897 0.2153 0.1319 0.331 Uiso 1 1 calc R
C96 C 0.0506(9) 0.2326(10) 0.2230(6) 0.558(6) Uani 1 1 d .
H96A H 0.0274 0.2444 0.1850 0.837 Uiso 1 1 calc R
H96B H 0.1168 0.2248 0.2266 0.837 Uiso 1 1 calc R
H96C H 0.0597 0.2812 0.2486 0.837 Uiso 1 1 calc R

loop_
_atom_site_aniso_label
_atom_site_aniso_U_11
_atom_site_aniso_U_22
_atom_site_aniso_U_33
_atom_site_aniso_U_23
_atom_site_aniso_U_13
_atom_site_aniso_U_12
Y1 0.0249(2) 0.0271(3) 0.0335(3) 0.0057(2) 0.0074(2) 0.0055(2)
Y2 0.0237(2) 0.0257(3) 0.0459(4) 0.0005(3) 0.0039(3) 0.0060(2)
Y3 0.0402(3) 0.0268(3) 0.0522(4) 0.0071(3) 0.0193(3) 0.0042(2)
Ni1 0.0237(3) 0.0303(4) 0.0329(4) 0.0042(3) 0.0049(3) 0.0078(3)
Ni2 0.0256(3) 0.0285(4) 0.0372(4) 0.0038(3) 0.0051(3) 0.0070(3)
Ni3 0.0318(4) 0.0245(4) 0.0745(6) -0.0007(4) 0.0168(4) 0.0036(3)
Ni4 0.0277(3) 0.0303(4) 0.0367(4) 0.0073(3) 0.0094(3) 0.0067(3)
Ni5 0.0330(3) 0.0354(4) 0.0402(4) 0.0127(3) 0.0146(3) 0.0120(3)
N1 0.017(2) 0.038(3) 0.035(3) 0.005(2) 0.007(2) 0.0040(19)
N2 0.0185(19) 0.040(3) 0.037(3) 0.000(2) 0.004(2) 0.0125(18)
N3 0.127(4) 0.099(4) 0.126(5) -0.011(4) 0.015(4) 0.069(3)
N4 0.022(2) 0.045(3) 0.050(3) 0.017(2) 0.009(2) 0.010(2)
N5 0.0215(19) 0.064(3) 0.031(3) 0.014(2) 0.0127(19) 0.020(2)
O1 0.0303(17) 0.031(2) 0.038(2) 0.0094(18) 0.0072(17) 0.0130(15)
O2 0.0193(16) 0.033(2) 0.044(2) 0.0034(18) 0.0101(16) 0.0049(15)
O3 0.0330(18) 0.0234(19) 0.044(2) 0.0082(18) 0.0089(18) 0.0055(16)
O4 0.0234(17) 0.026(2) 0.059(3) 0.0016(19) 0.0066(18) 0.0073(15)
O5 0.0351(18) 0.033(2) 0.038(2) 0.0137(18) 0.0118(17) 0.0125(16)
O6 0.0309(18) 0.027(2) 0.040(2) 0.0064(18) 0.0098(17) 0.0067(16)
O7 0.0242(17) 0.0223(19) 0.033(2) 0.0046(16) 0.0055(16) 0.0030(15)
O8 0.0365(18) 0.043(2) 0.036(2) 0.0002(19) 0.0099(18) 0.0161(17)
O9 0.0319(18) 0.031(2) 0.041(2) 0.0096(18) 0.0079(17) 0.0122(16)
O10 0.0252(17) 0.039(2) 0.033(2) 0.0061(18) 0.0062(17) 0.0069(16)
O11 0.0274(18) 0.043(2) 0.060(3) -0.017(2) -0.005(2) 0.0136(17)
O12 0.061(2) 0.022(2) 0.100(3) 0.015(2) 0.045(2) 0.0076(19)
O13 0.0405(19) 0.034(2) 0.039(2) 0.0134(18) 0.0128(18) 0.0122(17)
O14 0.0325(17) 0.032(2) 0.034(2) 0.0076(17) 0.0099(16) 0.0150(15)
O15 0.0369(19) 0.043(2) 0.063(3) 0.017(2) 0.0220(19) 0.0179(17)
O16 0.0261(17) 0.031(2) 0.033(2) 0.0103(17) 0.0086(16) 0.0085(15)
O17 0.0315(19) 0.028(2) 0.045(2) 0.0049(19) 0.0038(18) 0.0059(16)
O18 0.0281(18) 0.029(2) 0.045(2) 0.0010(19) -0.0017(18) 0.0081(16)
O19 0.042(2) 0.036(2) 0.054(3) 0.001(2) 0.014(2) 0.0075(18)
O20 0.042(2) 0.036(2) 0.047(3) 0.005(2) 0.004(2) 0.0105(18)
O21 0.0332(18) 0.041(2) 0.041(2) 0.0092(19) 0.0089(18) 0.0124(17)
O22 0.0240(17) 0.039(2) 0.027(2) 0.0017(18) -0.0015(17) 0.0046(16)
O23 0.0218(17) 0.045(2) 0.035(2) 0.0131(19) 0.0046(16) 0.0105(16)
O24 0.0382(19) 0.032(2) 0.062(3) 0.002(2) 0.019(2) 0.0093(17)
O25 0.036(2) 0.031(2) 0.083(3) -0.012(2) 0.003(2) 0.0087(18)
O26 0.077(3) 0.044(2) 0.062(3) 0.021(2) 0.023(2) 0.033(2)
O27 0.0322(18) 0.0216(19) 0.039(2) 0.0038(17) 0.0037(17) 0.0074(15)
O28 0.088(3) 0.061(3) 0.108(5) 0.001(3) -0.015(3) 0.038(3)
O29 0.107(4) 0.102(5) 0.217(9) 0.017(5) 0.052(5) 0.043(4)
O30 0.207(5) 0.203(6) 0.220(6) 0.033(5) 0.008(5) 0.097(4)
O31 0.081(3) 0.061(3) 0.110(5) -0.002(3) 0.007(3) 0.029(3)
O32 0.143(5) 0.077(4) 0.177(7) 0.040(4) 0.064(5) 0.054(3)
O33 0.179(5) 0.229(6) 0.265(6) 0.022(5) 0.066(5) 0.081(4)
O34 0.318(6) 0.308(7) 0.305(7) 0.016(6) 0.068(5) 0.112(5)
O35 0.339(7) 0.378(7) 0.348(7) 0.007(6) 0.085(5) 0.137(5)
C1 0.027(3) 0.030(3) 0.029(3) -0.002(3) -0.002(2) 0.009(2)
C2 0.029(3) 0.044(3) 0.035(3) 0.001(3) 0.008(3) 0.015(2)
C3 0.034(3) 0.025(3) 0.060(4) -0.007(3) 0.004(3) 0.000(3)
C4 0.033(3) 0.038(3) 0.050(4) 0.020(3) 0.013(3) 0.004(3)
C5 0.032(3) 0.032(3) 0.047(4) 0.010(3) 0.009(3) 0.010(2)
C6 0.018(2) 0.038(3) 0.027(3) -0.001(3) 0.000(2) 0.005(2)
C7 0.024(3) 0.034(3) 0.042(4) 0.003(3) 0.009(3) 0.006(2)
C8 0.017(2) 0.038(3) 0.039(3) 0.007(3) 0.000(2) 0.005(2)
C9 0.035(3) 0.038(3) 0.048(4) 0.016(3) 0.011(3) 0.010(3)
C10 0.052(3) 0.071(4) 0.035(4) -0.004(3) 0.010(3) 0.031(3)
C11 0.044(3) 0.048(4) 0.051(4) -0.008(3) 0.006(3) 0.015(3)
C12 0.026(2) 0.036(3) 0.032(3) 0.007(3) 0.004(2) 0.015(2)
C13 0.012(2) 0.040(3) 0.030(3) -0.004(3) 0.001(2) -0.002(2)
C14 0.026(3) 0.036(3) 0.041(4) 0.003(3) 0.002(3) 0.013(2)
C15 0.040(3) 0.047(4) 0.059(4) 0.013(3) 0.025(3) 0.018(3)
C16 0.076(4) 0.038(4) 0.067(5) 0.001(3) 0.017(4) 0.029(3)
C17 0.075(4) 0.038(4) 0.076(5) 0.018(3) 0.030(4) 0.030(3)
C18 0.049(3) 0.042(4) 0.062(4) 0.013(3) 0.025(3) 0.019(3)
C19 0.029(3) 0.034(3) 0.056(4) 0.007(3) 0.012(3) 0.010(2)
C20 0.029(3) 0.027(3) 0.047(4) 0.006(3) 0.000(3) 0.007(2)
C21 0.020(2) 0.034(3) 0.046(4) 0.004(3) 0.000(3) 0.010(2)
C22 0.030(3) 0.046(4) 0.041(4) 0.010(3) 0.003(3) 0.008(3)
C23 0.030(3) 0.067(4) 0.040(4) -0.002(3) -0.010(3) 0.013(3)
C24 0.024(3) 0.049(4) 0.052(4) -0.023(3) -0.012(3) 0.005(3)
C25 0.033(3) 0.045(4) 0.041(4) 0.000(3) -0.002(3) 0.017(3)
C26 0.020(2) 0.044(3) 0.041(4) 0.001(3) -0.001(3) 0.016(2)
C27 0.040(3) 0.032(3) 0.050(4) -0.002(3) 0.014(3) 0.012(3)
C28 0.061(3) 0.050(4) 0.049(4) -0.002(3) 0.028(3) 0.018(3)
C29 0.120(5) 0.046(4) 0.036(4) 0.008(3) 0.013(4) 0.044(4)
C30 0.083(5) 0.061(4) 0.061(5) -0.026(4) -0.024(4) 0.035(4)
C31 0.028(3) 0.048(4) 0.103(6) -0.019(4) 0.003(4) 0.013(3)
C32 0.045(3) 0.031(3) 0.032(3) 0.007(3) 0.009(3) 0.010(3)
C33 0.115(4) 0.076(4) 0.105(5) -0.019(4) 0.016(4) 0.069(3)
C34 0.060(4) 0.050(4) 0.049(4) 0.019(3) 0.019(3) 0.022(3)
C35 0.057(4) 0.063(4) 0.060(5) -0.003(4) -0.008(4) 0.028(3)
C36 0.020(3) 0.061(5) 0.125(7) -0.001(5) 0.001(4) 0.004(3)
C37 0.053(3) 0.061(4) 0.068(4) 0.046(3) 0.032(3) 0.025(3)
C38 0.034(3) 0.038(4) 0.054(4) -0.001(3) 0.000(3) 0.004(3)
C39 0.053(3) 0.022(3) 0.064(4) 0.012(3) 0.019(3) 0.014(3)
C40 0.021(2) 0.047(3) 0.054(4) 0.026(3) 0.010(3) 0.013(2)
C41 0.047(3) 0.047(4) 0.048(4) 0.014(3) 0.020(3) 0.025(3)
C42 0.048(3) 0.046(4) 0.066(4) 0.028(3) 0.026(3) 0.020(3)
C43 0.050(3) 0.092(5) 0.046(4) 0.042(3) 0.015(3) 0.040(3)
C44 0.029(3) 0.064(4) 0.044(4) 0.017(3) 0.013(3) 0.017(3)
C45 0.031(3) 0.043(3) 0.041(4) 0.016(3) 0.014(3) 0.014(2)
C46 0.040(3) 0.053(4) 0.041(4) 0.018(3) 0.014(3) 0.018(3)
C47 0.028(3) 0.040(3) 0.052(4) 0.012(3) 0.016(3) 0.009(2)
C48 0.036(3) 0.042(4) 0.048(4) 0.002(3) 0.020(3) 0.010(3)
C49 0.049(3) 0.035(3) 0.050(4) -0.005(3) 0.012(3) 0.013(3)
C50 0.040(3) 0.038(3) 0.049(4) -0.001(3) 0.017(3) 0.017(3)
C51 0.036(3) 0.048(4) 0.053(4) 0.009(3) 0.017(3) 0.022(3)
C52 0.023(2) 0.028(3) 0.043(3) 0.014(3) 0.013(2) 0.014(2)
C53 0.024(3) 0.064(4) 0.063(4) 0.037(3) 0.014(3) 0.020(3)
C54 0.038(3) 0.074(4) 0.091(5) 0.049(4) 0.026(3) 0.037(3)
C55 0.042(3) 0.078(5) 0.164(7) 0.067(5) 0.057(4) 0.030(3)
C56 0.049(4) 0.101(5) 0.088(6) 0.056(4) 0.024(4) 0.035(4)
C57 0.043(3) 0.096(5) 0.062(5) 0.042(4) 0.019(3) 0.034(3)
C58 0.029(3) 0.063(4) 0.057(4) 0.027(3) 0.020(3) 0.019(3)
C59 0.024(3) 0.060(4) 0.047(4) 0.015(3) 0.009(3) 0.009(3)
C60 0.023(2) 0.040(3) 0.055(4) 0.022(3) 0.020(3) 0.014(2)
C61 0.011(2) 0.071(4) 0.032(3) -0.002(3) -0.005(2) 0.006(3)
C62 0.026(3) 0.041(4) 0.053(4) -0.007(3) 0.008(3) -0.005(3)
C63 0.033(3) 0.043(4) 0.048(4) 0.003(3) 0.012(3) 0.012(3)
C64 0.014(2) 0.031(3) 0.044(4) -0.004(3) 0.001(3) -0.003(2)
C65 0.013(2) 0.044(4) 0.032(3) 0.000(3) 0.003(2) 0.000(2)
C66 0.036(3) 0.043(3) 0.032(3) 0.013(3) 0.006(3) 0.017(3)
C67 0.026(3) 0.036(3) 0.036(3) 0.004(3) 0.011(2) 0.008(2)
C68 0.022(3) 0.031(3) 0.043(4) -0.004(3) 0.004(3) 0.002(2)
C69 0.034(3) 0.046(4) 0.067(5) 0.015(3) 0.010(3) 0.020(3)
C70 0.019(3) 0.042(4) 0.075(5) -0.007(4) -0.006(3) 0.000(3)
C71 0.034(3) 0.037(4) 0.092(6) -0.018(4) -0.003(4) 0.009(3)
C72 0.031(3) 0.046(4) 0.062(4) -0.005(3) 0.000(3) 0.017(3)
C73 0.033(3) 0.044(4) 0.045(4) 0.019(3) 0.007(3) 0.011(3)
C74 0.033(3) 0.042(4) 0.050(4) 0.006(3) 0.010(3) -0.002(3)
C75 0.031(3) 0.043(4) 0.071(5) 0.017(4) 0.009(3) 0.004(3)
C76 0.047(4) 0.046(4) 0.089(6) 0.017(4) 0.019(4) 0.009(3)
C77 0.046(4) 0.060(5) 0.084(5) 0.014(4) 0.032(4) 0.007(3)
C78 0.046(3) 0.086(6) 0.095(6) -0.002(5) 0.039(4) 0.017(4)
C79 0.051(4) 0.060(5) 0.065(5) -0.001(4) 0.030(3) 0.001(4)
C80 0.027(3) 0.037(3) 0.035(3) 0.002(3) 0.007(3) 0.010(2)
C81 0.023(3) 0.043(3) 0.035(3) -0.001(3) 0.005(3) 0.006(2)
C82 0.029(3) 0.055(4) 0.059(4) 0.012(4) 0.009(3) 0.009(3)
C83 0.033(3) 0.060(5) 0.060(5) 0.020(4) 0.006(3) -0.004(3)
C84 0.033(3) 0.100(6) 0.037(4) -0.003(4) 0.008(3) 0.005(4)
C85 0.053(3) 0.101(5) 0.051(4) 0.018(4) 0.019(3) 0.045(3)
C86 0.048(3) 0.057(4) 0.034(4) 0.010(3) 0.014(3) 0.016(3)
C87 0.040(3) 0.034(3) 0.081(5) -0.006(3) 0.015(3) 0.014(3)
C88 0.021(3) 0.095(5) 0.045(4) 0.016(4) 0.010(3) 0.024(3)
C89 0.074(4) 0.025(3) 0.133(7) -0.017(4) 0.035(4) 0.022(3)
C90 0.055(4) 0.044(4) 0.111(7) -0.012(4) 0.008(4) 0.018(3)
C91 0.156(10) 0.181(12) 0.159(12) -0.005(10) -0.031(10) 0.081(9)
C92 0.078(4) 0.098(4) 0.137(5) 0.005(4) 0.029(4) 0.055(3)
C93 0.144(6) 0.139(6) 0.126(6) 0.038(5) 0.045(5) 0.044(4)
C94 0.227(7) 0.225(7) 0.224(7) 0.024(6) 0.033(5) 0.096(5)
C95 0.158(7) 0.394(16) 0.163(13) -0.026(12) -0.024(9) 0.195(8)
C96 0.661(6) 0.534(14) 1.005(10) 0.644(9) 0.815(5) 0.494(8)

loop_
_atom_type_symbol
_atom_type_description
_atom_type_scat_dispersion_real
_atom_type_scat_dispersion_imag
_atom_type_scat_source
C C 0.0033 0.0016 'International Tables Vol C Tables 4.2.6.8 and 6.1.1.4'
H H 0.0000 0.0000 'International Tables Vol C Tables 4.2.6.8 and 6.1.1.4'
N N 0.0061 0.0033 'International Tables Vol C Tables 4.2.6.8 and 6.1.1.4'
O O 0.0106 0.0060 'International Tables Vol C Tables 4.2.6.8 and 6.1.1.4'
Ni Ni 0.3393 1.1124 'International Tables Vol C Tables 4.2.6.8 and 6.1.1.4'
Y Y -2.7962 3.5667 'International Tables Vol C Tables 4.2.6.8 and 6.1.1.4'

loop_
_geom_angle_atom_site_label_1
_geom_angle_atom_site_label_2
_geom_angle_atom_site_label_3
_geom_angle
O22 Y1 O5 83.86(13)
O22 Y1 O2 146.08(14)
O5 Y1 O2 108.76(13)
O22 Y1 O6 142.34(14)
O5 Y1 O6 67.33(14)
O2 Y1 O6 69.50(13)
O22 Y1 O27 109.06(13)
O5 Y1 O27 142.66(14)
O2 Y1 O27 80.29(13)
O6 Y1 O27 83.56(13)
O22 Y1 O1 86.28(13)
O5 Y1 O1 74.16(14)
O2 Y1 O1 68.26(14)
O6 Y1 O1 107.27(13)
O27 Y1 O1 139.47(13)
O22 Y1 O16 77.23(13)
O5 Y1 O16 71.45(14)
O2 Y1 O16 136.34(13)
O6 Y1 O16 71.05(12)
O27 Y1 O16 77.42(14)
O1 Y1 O16 143.10(14)
O22 Y1 O7 78.37(12)
O5 Y1 O7 139.07(14)
O2 Y1 O7 71.65(12)
O6 Y1 O7 139.25(12)
O27 Y1 O7 78.26(14)
O1 Y1 O7 68.20(13)
O16 Y1 O7 137.35(11)
O22 Y1 Ni5 69.51(10)
O5 Y1 Ni5 35.58(9)
O2 Y1 Ni5 137.37(9)
O6 Y1 Ni5 73.00(10)
O27 Y1 Ni5 115.02(10)
O1 Y1 Ni5 105.46(10)
O16 Y1 Ni5 37.82(10)
O7 Y1 Ni5 147.69(8)
O22 Y1 Ni4 115.97(10)
O5 Y1 Ni4 69.95(11)
O2 Y1 Ni4 97.95(10)
O6 Y1 Ni4 32.32(9)
O27 Y1 Ni4 72.95(10)
O1 Y1 Ni4 134.54(9)
O16 Y1 Ni4 39.54(8)
O7 Y1 Ni4 150.72(10)
Ni5 Y1 Ni4 55.13(2)
O22 Y1 Ni1 75.88(10)
O5 Y1 Ni1 104.46(11)
O2 Y1 Ni1 70.54(10)
O6 Y1 Ni1 133.16(9)
O27 Y1 Ni1 112.58(10)
O1 Y1 Ni1 33.40(9)
O16 Y1 Ni1 153.09(8)
O7 Y1 Ni1 35.45(9)
Ni5 Y1 Ni1 127.77(3)
Ni4 Y1 Ni1 165.34(2)
O22 Y1 Y2 123.20(10)
O5 Y1 Y2 79.21(9)
O2 Y1 Y2 36.74(10)
O6 Y1 Y2 76.06(9)
O27 Y1 Y2 117.02(8)
O1 Y1 Y2 36.95(8)
O16 Y1 Y2 142.24(8)
O7 Y1 Y2 80.31(8)
Ni5 Y1 Y2 114.39(2)
Ni4 Y1 Y2 108.074(19)
Ni1 Y1 Y2 57.272(16)
O18 Y2 O1 139.43(14)
O18 Y2 O2 79.71(13)
O1 Y2 O2 68.80(13)
O18 Y2 O24 116.17(15)
O1 Y2 O24 76.60(13)
O2 Y2 O24 138.34(12)
O18 Y2 O11 79.13(14)
O1 Y2 O11 139.85(15)
O2 Y2 O11 146.99(14)
O24 Y2 O11 74.27(14)
O18 Y2 O4 84.74(14)
O1 Y2 O4 113.00(13)
O2 Y2 O4 79.96(13)
O24 Y2 O4 136.56(14)
O11 Y2 O4 73.14(14)
O18 Y2 O3 141.59(13)
O1 Y2 O3 75.00(12)
O2 Y2 O3 108.79(14)
O24 Y2 O3 82.92(15)
O11 Y2 O3 74.52(13)
O4 Y2 O3 61.22(14)
O18 Y2 O10 75.45(13)
O1 Y2 O10 70.30(12)
O2 Y2 O10 70.20(14)
O24 Y2 O10 76.91(15)
O11 Y2 O10 127.33(14)
O4 Y2 O10 146.50(14)
O3 Y2 O10 142.96(12)
O18 Y2 Ni3 102.00(9)
O1 Y2 Ni3 115.98(10)
O2 Y2 Ni3 121.74(10)
O24 Y2 Ni3 93.73(10)
O11 Y2 Ni3 40.78(11)
O4 Y2 Ni3 43.18(10)
O3 Y2 Ni3 41.01(8)
O10 Y2 Ni3 167.52(10)
O18 Y2 Ni2 66.82(9)
O1 Y2 Ni2 72.75(10)
O2 Y2 Ni2 34.74(10)
O24 Y2 Ni2 113.09(10)
O11 Y2 Ni2 144.98(11)
O4 Y2 Ni2 110.13(10)
O3 Y2 Ni2 138.87(9)
O10 Y2 Ni2 37.06(10)
Ni3 Y2 Ni2 153.18(3)
O18 Y2 Ni1 112.34(10)
O1 Y2 Ni1 33.73(10)
O2 Y2 Ni1 71.12(9)
O24 Y2 Ni1 67.22(9)
O11 Y2 Ni1 141.01(11)
O4 Y2 Ni1 142.32(9)
O3 Y2 Ni1 105.73(8)
O10 Y2 Ni1 37.62(8)
Ni3 Y2 Ni1 145.30(3)
Ni2 Y2 Ni1 54.44(2)
O18 Y2 Y1 116.27(10)
O1 Y2 Y1 37.72(10)
O2 Y2 Y1 36.57(9)
O24 Y2 Y1 114.31(9)
O11 Y2 Y1 151.65(11)
O4 Y2 Y1 84.28(9)
O3 Y2 Y1 79.71(9)
O10 Y2 Y1 80.79(9)
Ni3 Y2 Y1 110.90(3)
Ni2 Y2 Y1 59.169(18)
Ni1 Y2 Y1 58.108(17)
O19 Y3 O6 82.30(15)
O19 Y3 O12 78.65(16)
O6 Y3 O12 145.81(15)
O19 Y3 O5 140.44(15)
O6 Y3 O5 67.65(14)
O12 Y3 O5 139.79(17)
O19 Y3 O26 114.23(17)
O6 Y3 O26 136.51(13)
O12 Y3 O26 77.55(15)
O5 Y3 O26 76.32(14)
O19 Y3 O4 85.48(15)
O6 Y3 O4 77.64(13)
O12 Y3 O4 72.81(15)
O5 Y3 O4 111.09(13)
O26 Y3 O4 140.15(16)
O19 Y3 O3 141.03(13)
O6 Y3 O3 106.59(14)
O12 Y3 O3 73.35(15)
O5 Y3 O3 74.71(13)
O26 Y3 O3 85.70(16)
O4 Y3 O3 60.78(14)
O19 Y3 O13 76.39(14)
O6 Y3 O13 70.45(13)
O12 Y3 O13 130.49(16)
O5 Y3 O13 69.79(13)
O26 Y3 O13 74.90(15)
O4 Y3 O13 144.94(15)
O3 Y3 O13 142.56(12)
O19 Y3 Ni3 101.38(10)
O6 Y3 Ni3 118.96(10)
O12 Y3 Ni3 40.18(13)
O5 Y3 Ni3 115.29(10)
O26 Y3 Ni3 97.77(11)
O4 Y3 Ni3 42.85(10)
O3 Y3 Ni3 40.69(8)
O13 Y3 Ni3 170.21(10)
O19 Y3 Ni4 68.02(10)
O6 Y3 Ni4 34.83(10)
O12 Y3 Ni4 146.39(13)
O5 Y3 Ni4 72.68(11)
O26 Y3 Ni4 111.78(11)
O4 Y3 Ni4 107.67(10)
O3 Y3 Ni4 137.50(9)
O13 Y3 Ni4 37.64(10)
Ni3 Y3 Ni4 150.44(3)
O19 Y3 Y1 118.48(11)
O6 Y3 Y1 36.23(10)
O12 Y3 Y1 149.89(13)
O5 Y3 Y1 36.00(10)
O26 Y3 Y1 112.31(10)
O4 Y3 Y1 83.55(9)
O3 Y3 Y1 78.98(8)
O13 Y3 Y1 79.33(9)
Ni3 Y3 Y1 109.79(3)
Ni4 Y3 Y1 58.639(19)
O19 Y3 Y2 120.08(11)
O6 Y3 Y2 74.04(10)
O12 Y3 Y2 91.39(13)
O5 Y3 Y2 76.70(10)
O26 Y3 Y2 120.87(13)
O4 Y3 Y2 36.34(9)
O3 Y3 Y2 36.49(10)
O13 Y3 Y2 138.11(9)
Ni3 Y3 Y2 51.27(2)
Ni4 Y3 Y2 108.66(2)
Y1 Y3 Y2 58.837(15)
N1 Ni1 O1 165.72(19)
N1 Ni1 O8 92.44(19)
O1 Ni1 O8 101.81(17)
N1 Ni1 O7 82.83(18)
O1 Ni1 O7 82.93(16)
O8 Ni1 O7 175.14(16)
N1 Ni1 O23 91.63(16)
O1 Ni1 O23 87.62(14)
O8 Ni1 O23 89.80(16)
O7 Ni1 O23 91.45(15)
N1 Ni1 O10 97.88(16)
O1 Ni1 O10 82.74(14)
O8 Ni1 O10 91.52(15)
O7 Ni1 O10 88.04(15)
O23 Ni1 O10 170.34(15)
N1 Ni1 Y2 141.87(12)
O1 Ni1 Y2 39.98(9)
O8 Ni1 Y2 91.07(10)
O7 Ni1 Y2 91.98(9)
O23 Ni1 Y2 126.35(11)
O10 Ni1 Y2 44.06(10)
N1 Ni1 Y1 125.37(15)
O1 Ni1 Y1 40.41(12)
O8 Ni1 Y1 141.48(12)
O7 Ni1 Y1 43.38(10)
O23 Ni1 Y1 82.74(11)
O10 Ni1 Y1 90.30(11)
Y2 Ni1 Y1 64.620(18)
N2 Ni2 O9 92.66(19)
N2 Ni2 O2 167.2(2)
O9 Ni2 O2 100.07(17)
N2 Ni2 O17 92.74(16)
O9 Ni2 O17 94.32(16)
O2 Ni2 O17 87.70(15)
N2 Ni2 O10 82.11(19)
O9 Ni2 O10 168.96(14)
O2 Ni2 O10 85.12(16)
O17 Ni2 O10 95.63(15)
N2 Ni2 O7 98.71(15)
O9 Ni2 O7 87.51(14)
O2 Ni2 O7 80.62(13)
O17 Ni2 O7 168.31(15)
O10 Ni2 O7 83.72(14)
N2 Ni2 Y2 125.64(15)
O9 Ni2 Y2 141.53(12)
O2 Ni2 Y2 41.80(12)
O17 Ni2 Y2 81.59(12)
O10 Ni2 Y2 45.40(11)
O7 Ni2 Y2 89.80(9)
N3 Ni3 O12 75.57(17)
N3 Ni3 O11 103.04(17)
O12 Ni3 O11 172.2(2)
N3 Ni3 O3 164.28(19)
O12 Ni3 O3 89.54(16)
O11 Ni3 O3 91.02(15)
N3 Ni3 O25 91.7(3)
O12 Ni3 O25 93.1(2)
O11 Ni3 O25 94.60(19)
O3 Ni3 O25 94.15(16)
N3 Ni3 O4 101.5(2)
O12 Ni3 O4 86.15(18)
O11 Ni3 O4 86.60(18)
O3 Ni3 O4 71.98(15)
O25 Ni3 O4 166.10(14)
N3 Ni3 Y2 135.8(2)
O12 Ni3 Y2 125.75(12)
O11 Ni3 Y2 50.14(11)
O3 Ni3 Y2 50.81(11)
O25 Ni3 Y2 121.00(13)
O4 Ni3 Y2 50.59(11)
N3 Ni3 Y3 113.81(17)
O12 Ni3 Y3 48.88(11)
O11 Ni3 Y3 126.92(12)
O3 Ni3 Y3 50.87(12)
O25 Ni3 Y3 119.92(13)
O4 Ni3 Y3 50.55(11)
Y2 Ni3 Y3 76.98(2)
N4 Ni4 O6 168.6(2)
N4 Ni4 O14 95.1(2)
O6 Ni4 O14 96.13(16)
N4 Ni4 O13 82.9(2)
O6 Ni4 O13 85.70(17)
O14 Ni4 O13 173.80(13)
N4 Ni4 O20 89.45(17)
O6 Ni4 O20 92.10(16)
O14 Ni4 O20 92.42(16)
O13 Ni4 O20 93.44(16)
N4 Ni4 O16 96.82(15)
O6 Ni4 O16 81.25(14)
O14 Ni4 O16 89.57(14)
O13 Ni4 O16 84.84(15)
O20 Ni4 O16 173.23(16)
N4 Ni4 Y3 127.52(16)
O6 Ni4 Y3 41.78(12)
O14 Ni4 Y3 136.65(11)
O13 Ni4 Y3 46.58(11)
O20 Ni4 Y3 81.77(13)
O16 Ni4 Y3 92.34(10)
N4 Ni4 Y1 139.79(13)
O6 Ni4 Y1 39.26(10)
O14 Ni4 Y1 86.97(12)
O13 Ni4 Y1 90.76(12)
O20 Ni4 Y1 130.66(12)
O16 Ni4 Y1 42.98(9)
Y3 Ni4 Y1 66.31(2)
N5 Ni5 O5 169.0(2)
N5 Ni5 O15 94.7(2)
O5 Ni5 O15 96.07(17)
N5 Ni5 O16 83.02(19)
O5 Ni5 O16 86.07(16)
O15 Ni5 O16 175.70(17)
N5 Ni5 O21 88.53(16)
O5 Ni5 O21 93.07(15)
O15 Ni5 O21 92.53(17)
O16 Ni5 O21 91.08(16)
N5 Ni5 O13 96.77(16)
O5 Ni5 O13 80.94(15)
O15 Ni5 O13 91.21(15)
O16 Ni5 O13 85.44(15)
O21 Ni5 O13 173.25(15)
N5 Ni5 Y1 127.01(16)
O5 Ni5 Y1 42.84(12)
O15 Ni5 Y1 137.27(13)
O16 Ni5 Y1 45.77(11)
O21 Ni5 Y1 81.15(11)
O13 Ni5 Y1 92.30(10)
C7 N1 C6 122.8(5)
C7 N1 Ni1 126.3(4)
C6 N1 Ni1 110.9(4)
C20 N2 C21 123.5(5)
C20 N2 Ni2 126.7(5)
C21 N2 Ni2 109.9(4)
C33 N3 C34 130.2(6)
C33 N3 Ni3 107.0(5)
C34 N3 Ni3 122.7(4)
C46 N4 C45 125.5(6)
C46 N4 Ni4 123.3(5)
C45 N4 Ni4 111.2(4)
C59 N5 C60 122.9(5)
C59 N5 Ni5 125.4(5)
C60 N5 Ni5 111.7(4)
Ni1 O1 Y2 106.29(16)
Ni1 O1 Y1 106.20(16)
Y2 O1 Y1 105.33(15)
Ni2 O2 Y1 109.75(14)
Ni2 O2 Y2 103.46(17)
Y1 O2 Y2 106.69(16)
Ni3 O3 Y2 88.18(14)
Ni3 O3 Y3 88.44(15)
Y2 O3 Y3 106.70(17)
C87 O4 Ni3 116.7(3)
C87 O4 Y2 123.5(4)
Ni3 O4 Y2 86.23(16)
C87 O4 Y3 124.0(4)
Ni3 O4 Y3 86.60(15)
Y2 O4 Y3 107.07(13)
Ni5 O5 Y1 101.59(16)
Ni5 O5 Y3 109.77(17)
Y1 O5 Y3 107.75(16)
Ni4 O6 Y3 103.39(17)
Ni4 O6 Y1 108.42(14)
Y3 O6 Y1 108.14(17)
C1 O7 Ni1 107.5(4)
C1 O7 Ni2 112.7(3)
Ni1 O7 Ni2 91.37(12)
C1 O7 Y1 138.6(3)
Ni1 O7 Y1 101.17(15)
Ni2 O7 Y1 95.49(12)
C13 O8 Ni1 123.2(4)
C14 O9 Ni2 124.4(4)
C26 O10 Ni2 106.5(4)
C26 O10 Ni1 116.8(3)
Ni2 O10 Ni1 96.66(14)
C26 O10 Y2 133.9(3)
Ni2 O10 Y2 97.54(15)
Ni1 O10 Y2 98.32(15)
C27 O11 Ni3 119.5(4)
C27 O11 Y2 133.8(4)
Ni3 O11 Y2 89.08(15)
C39 O12 Ni3 114.3(4)
C39 O12 Y3 139.1(5)
Ni3 O12 Y3 90.94(16)
C40 O13 Ni4 105.9(4)
C40 O13 Ni5 113.2(3)
Ni4 O13 Ni5 95.13(15)
C40 O13 Y3 139.6(3)
Ni4 O13 Y3 95.78(15)
Ni5 O13 Y3 97.95(16)
C52 O14 Ni4 123.5(3)
C53 O15 Ni5 123.7(4)
C65 O16 Ni5 107.2(3)
C65 O16 Ni4 112.4(3)
Ni5 O16 Ni4 94.59(14)
C65 O16 Y1 139.6(3)
Ni5 O16 Y1 96.42(16)
Ni4 O16 Y1 97.48(12)
C66 O17 Ni2 125.9(4)
C66 O18 Y2 136.7(3)
C73 O19 Y3 137.8(4)
C73 O20 Ni4 126.6(5)
C80 O21 Ni5 128.2(4)
C80 O22 Y1 135.1(4)
C88 O23 Ni1 124.5(4)
C89 O24 Y2 135.9(4)
C90 O25 Ni3 121.1(5)
C91 O26 Y3 136.3(6)
O7 C1 C2 122.1(5)
O7 C1 C6 120.5(5)
C2 C1 C6 117.4(5)
C1 C2 C3 120.9(6)
C4 C3 C2 119.6(6)
C3 C4 C5 120.8(6)
C6 C5 C4 119.1(6)
C5 C6 C1 122.0(6)
C5 C6 N1 124.5(5)
C1 C6 N1 113.5(5)
N1 C7 C8 124.6(6)
C9 C8 C13 117.8(6)
C9 C8 C7 116.0(6)
C13 C8 C7 126.2(6)
C10 C9 C8 122.9(6)
C9 C10 C11 117.3(6)
C12 C11 C10 121.8(7)
C11 C12 C13 121.1(6)
O8 C13 C12 117.8(5)
O8 C13 C8 123.2(5)
C12 C13 C8 119.0(5)
O9 C14 C15 117.9(6)
O9 C14 C19 124.4(6)
C15 C14 C19 117.7(6)
C16 C15 C14 122.0(7)
C17 C16 C15 120.8(7)
C16 C17 C18 119.2(6)
C17 C18 C19 121.3(7)
C18 C19 C20 116.1(6)
C18 C19 C14 119.0(6)
C20 C19 C14 124.9(6)
N2 C20 C19 125.0(6)
C22 C21 C26 121.7(6)
C22 C21 N2 123.8(6)
C26 C21 N2 114.5(5)
C23 C22 C21 119.2(6)
C24 C23 C22 120.1(7)
C25 C24 C23 120.3(7)
C24 C25 C26 121.9(6)
O10 C26 C21 119.5(6)
O10 C26 C25 123.9(6)
C21 C26 C25 116.6(6)
O11 C27 C28 121.7(5)
O11 C27 C32 123.3(6)
C28 C27 C32 115.0(5)
C27 C28 C29 122.9(6)
C30 C29 C28 121.2(7)
C29 C30 C31 119.3(6)
C30 C31 C32 120.3(6)
C31 C32 C33 115.9(6)
C31 C32 C27 121.3(5)
C33 C32 C27 122.7(5)
N3 C33 C32 143.8(7)
C35 C34 C39 124.7(6)
C35 C34 N3 132.5(6)
C39 C34 N3 102.7(5)
C34 C35 C36 117.2(6)
C35 C36 C37 123.4(6)
C38 C37 C36 115.3(7)
C37 C38 C39 123.3(6)
O12 C39 C34 124.2(6)
O12 C39 C38 119.7(5)
C34 C39 C38 116.1(5)
O13 C40 C45 120.7(6)
O13 C40 C41 118.1(6)
C45 C40 C41 121.2(6)
C42 C41 C40 117.4(6)
C41 C42 C43 121.7(7)
C44 C43 C42 120.2(7)
C43 C44 C45 119.1(7)
C40 C45 N4 114.7(6)
C40 C45 C44 120.2(6)
N4 C45 C44 125.1(6)
N4 C46 C47 127.0(6)
C48 C47 C52 118.5(6)
C48 C47 C46 116.2(6)
C52 C47 C46 125.2(6)
C49 C48 C47 122.0(6)
C48 C49 C50 120.2(6)
C49 C50 C51 119.1(6)
C52 C51 C50 122.8(6)
O14 C52 C51 118.1(5)
O14 C52 C47 124.4(5)
C51 C52 C47 117.4(6)
O15 C53 C54 115.7(6)
O15 C53 C58 125.1(6)
C54 C53 C58 119.2(6)
C53 C54 C55 118.0(7)
C56 C55 C54 120.9(8)
C55 C56 C57 121.7(8)
C56 C57 C58 122.0(8)
C57 C58 C59 116.6(7)
C57 C58 C53 118.1(7)
C59 C58 C53 125.2(6)
N5 C59 C58 124.9(6)
C61 C60 N5 126.6(6)
C61 C60 C65 118.5(6)
N5 C60 C65 114.9(5)
C62 C61 C60 120.3(6)
C61 C62 C63 121.4(6)
C62 C63 C64 120.1(6)
C63 C64 C65 120.8(6)
C64 C65 O16 122.3(5)
C64 C65 C60 118.7(5)
O16 C65 C60 118.9(5)
O18 C66 O17 125.7(5)
O18 C66 C67 116.6(5)
O17 C66 C67 117.6(6)
C72 C67 C68 118.1(5)
C72 C67 C66 119.3(6)
C68 C67 C66 122.5(5)
C67 C68 C69 120.4(5)
C68 C69 C70 119.5(7)
C71 C70 C69 120.2(6)
C70 C71 C72 120.0(6)
C67 C72 C71 121.7(7)
O20 C73 O19 124.6(6)
O20 C73 C74 116.9(6)
O19 C73 C74 118.5(5)
C75 C74 C79 120.0
C75 C74 C73 118.5(3)
C79 C74 C73 121.4(3)
C74 C75 C76 120.0
C77 C76 C75 120.0
C78 C77 C76 120.0
C79 C78 C77 120.0
C78 C79 C74 120.0
O21 C80 O22 125.2(5)
O21 C80 C81 117.7(5)
O22 C80 C81 117.1(5)
C86 C81 C82 117.9(5)
C86 C81 C80 121.0(6)
C82 C81 C80 121.1(6)
C83 C82 C81 120.3(7)
C82 C83 C84 122.4(7)
C83 C84 C85 118.6(6)
C86 C85 C84 119.2(7)
C85 C86 C81 121.5(7)

loop_
_geom_bond_atom_site_label_1
_geom_bond_atom_site_label_2
_geom_bond_distance
Y1 O22 2.310(3)
Y1 O5 2.327(4)
Y1 O2 2.330(3)
Y1 O6 2.345(4)
Y1 O27 2.352(4)
Y1 O1 2.376(4)
Y1 O16 2.417(4)
Y1 O7 2.464(4)
Y1 Ni5 3.3528(10)
Y1 Ni4 3.5159(10)
Y1 Ni1 3.5199(10)
Y1 Y2 3.7456(8)
Y2 O18 2.282(4)
Y2 O1 2.335(3)
Y2 O2 2.339(4)
Y2 O24 2.364(5)
Y2 O11 2.369(4)
Y2 O4 2.389(4)
Y2 O3 2.393(4)
Y2 O10 2.451(4)
Y2 Ni3 3.0857(10)
Y2 Ni2 3.4125(10)
Y2 Ni1 3.4876(8)
Y3 O19 2.259(5)
Y3 O6 2.311(4)
Y3 O12 2.340(4)
Y3 O5 2.341(3)
Y3 O26 2.363(5)
Y3 O4 2.403(4)
Y3 O3 2.410(4)
Y3 O13 2.464(4)
Y3 Ni3 3.1061(11)
Y3 Ni4 3.3750(11)
Ni1 N1 1.990(5)
Ni1 O1 2.018(4)
Ni1 O8 2.026(4)
Ni1 O7 2.081(4)
Ni1 O23 2.114(3)
Ni1 O10 2.151(3)
Ni2 N2 1.960(5)
Ni2 O9 1.992(4)
Ni2 O2 1.999(4)
Ni2 O17 2.069(3)
Ni2 O10 2.074(4)
Ni2 O7 2.325(3)
Ni3 N3 1.986(6)
Ni3 O12 2.004(5)
Ni3 O11 2.016(5)
Ni3 O3 2.026(3)
Ni3 O25 2.090(5)
Ni3 O4 2.116(4)
Ni4 N4 1.970(5)
Ni4 O6 1.982(4)
Ni4 O14 1.991(4)
Ni4 O13 2.072(4)
Ni4 O20 2.083(4)
Ni4 O16 2.257(3)
Ni5 N5 1.979(5)
Ni5 O5 1.991(4)
Ni5 O15 1.994(5)
Ni5 O16 2.069(4)
Ni5 O21 2.101(4)
Ni5 O13 2.237(4)
N1 C7 1.274(8)
N1 C6 1.443(8)
N2 C20 1.282(7)
N2 C21 1.433(8)
N3 C33 1.218(6)
N3 C34 1.424(6)
N4 C46 1.298(9)
N4 C45 1.400(8)
N5 C59 1.311(8)
N5 C60 1.404(8)
O4 C87 1.416(7)
O7 C1 1.337(6)
O8 C13 1.338(7)
O9 C14 1.316(7)
O10 C26 1.339(7)
O11 C27 1.287(6)
O12 C39 1.327(7)
O13 C40 1.358(8)
O14 C52 1.328(7)
O15 C53 1.341(8)
O16 C65 1.378(6)
O17 C66 1.261(7)
O18 C66 1.258(8)
O19 C73 1.278(8)
O20 C73 1.256(7)
O21 C80 1.245(7)
O22 C80 1.267(7)
O23 C88 1.427(7)
O24 C89 1.400(8)
O25 C90 1.368(9)
O26 C91 1.423(15)
O28 C92 1.425(10)
O29 C93 1.404(12)
O30 C94 1.447(19)
O32 C96 1.437(14)
O34 C95 1.38(2)
C1 C2 1.363(8)
C1 C6 1.431(8)
C2 C3 1.429(8)
C3 C4 1.367(9)
C4 C5 1.390(9)
C5 C6 1.367(8)
C7 C8 1.451(9)
C8 C9 1.391(9)
C8 C13 1.440(9)
C9 C10 1.388(10)
C10 C11 1.406(10)
C11 C12 1.361(9)
C12 C13 1.388(8)
C14 C15 1.395(9)
C14 C19 1.435(9)
C15 C16 1.390(9)
C16 C17 1.369(11)
C17 C18 1.401(10)
C18 C19 1.406(9)
C19 C20 1.419(9)
C21 C22 1.382(9)
C21 C26 1.392(9)
C22 C23 1.377(10)
C23 C24 1.373(10)
C24 C25 1.354(9)
C25 C26 1.398(9)
C27 C28 1.380(9)
C27 C32 1.446(8)
C28 C29 1.391(9)
C29 C30 1.352(11)
C30 C31 1.388(11)
C31 C32 1.391(8)
C32 C33 1.396(6)
C34 C35 1.336(9)
C34 C39 1.367(8)
C35 C36 1.354(12)
C36 C37 1.423(10)
C37 C38 1.355(8)
C38 C39 1.402(10)
C40 C45 1.393(9)
C40 C41 1.423(9)
C41 C42 1.371(9)
C42 C43 1.434(10)
C43 C44 1.367(10)
C44 C45 1.412(9)
C46 C47 1.432(9)
C47 C48 1.396(9)
C47 C52 1.429(9)
C48 C49 1.362(9)
C49 C50 1.374(9)
C50 C51 1.386(9)
C51 C52 1.382(9)
C53 C54 1.404(10)
C53 C58 1.448(10)
C54 C55 1.446(11)
C55 C56 1.331(12)
C56 C57 1.355(12)
C57 C58 1.387(10)
C58 C59 1.446(10)
C60 C61 1.401(8)
C60 C65 1.423(8)
C61 C62 1.346(10)
C62 C63 1.364(9)
C63 C64 1.372(8)
C64 C65 1.376(9)
C66 C67 1.495(8)
C67 C72 1.377(8)
C67 C68 1.386(9)
C68 C69 1.390(8)
C69 C70 1.391(9)
C70 C71 1.349(10)
C71 C72 1.381(8)
C73 C74 1.509(7)
C74 C75 1.3900
C74 C79 1.3900
C75 C76 1.3900
C76 C77 1.3900
C77 C78 1.3900
C78 C79 1.3900
C80 C81 1.503(7)
C81 C86 1.366(9)
C81 C82 1.400(9)
C82 C83 1.317(8)
C83 C84 1.363(11)
C84 C85 1.387(11)
C85 C86 1.364(9)

loop_
_geom_torsion_atom_site_label_1
_geom_torsion_atom_site_label_2
_geom_torsion_atom_site_label_3
_geom_torsion_atom_site_label_4
_geom_torsion
O22 Y1 Y2 O18 140.97(16)
O5 Y1 Y2 O18 -143.79(15)
O2 Y1 Y2 O18 -0.40(19)
O6 Y1 Y2 O18 -74.71(15)
O27 Y1 Y2 O18 0.43(16)
O1 Y1 Y2 O18 138.27(19)
O16 Y1 Y2 O18 -104.6(2)
O7 Y1 Y2 O18 71.84(15)
Ni5 Y1 Y2 O18 -138.39(12)
Ni4 Y1 Y2 O18 -79.22(12)
Ni1 Y1 Y2 O18 101.07(12)
O22 Y1 Y2 O1 2.7(2)
O5 Y1 Y2 O1 77.94(19)
O2 Y1 Y2 O1 -138.7(2)
O6 Y1 Y2 O1 147.02(19)
O27 Y1 Y2 O1 -137.84(19)
O16 Y1 Y2 O1 117.1(2)
O7 Y1 Y2 O1 -66.43(18)
Ni5 Y1 Y2 O1 83.34(16)
Ni4 Y1 Y2 O1 142.51(16)
Ni1 Y1 Y2 O1 -37.20(16)
O22 Y1 Y2 O2 141.4(2)
O5 Y1 Y2 O2 -143.39(18)
O6 Y1 Y2 O2 -74.30(19)
O27 Y1 Y2 O2 0.84(19)
O1 Y1 Y2 O2 138.7(2)
O16 Y1 Y2 O2 -104.2(2)
O7 Y1 Y2 O2 72.24(18)
Ni5 Y1 Y2 O2 -137.99(16)
Ni4 Y1 Y2 O2 -78.81(16)
Ni1 Y1 Y2 O2 101.48(16)
O22 Y1 Y2 O24 1.28(17)
O5 Y1 Y2 O24 76.52(16)
O2 Y1 Y2 O24 -140.09(19)
O6 Y1 Y2 O24 145.60(16)
O27 Y1 Y2 O24 -139.26(16)
O1 Y1 Y2 O24 -1.42(19)
O16 Y1 Y2 O24 115.7(2)
O7 Y1 Y2 O24 -67.85(15)
Ni5 Y1 Y2 O24 81.92(12)
Ni4 Y1 Y2 O24 141.09(12)
Ni1 Y1 Y2 O24 -38.62(12)
O22 Y1 Y2 O11 -100.9(3)
O5 Y1 Y2 O11 -25.6(2)
O2 Y1 Y2 O11 117.8(3)
O6 Y1 Y2 O11 43.5(2)
O27 Y1 Y2 O11 118.6(2)
O1 Y1 Y2 O11 -103.6(3)
O16 Y1 Y2 O11 13.6(3)
O7 Y1 Y2 O11 -170.0(2)
Ni5 Y1 Y2 O11 -20.2(2)
Ni4 Y1 Y2 O11 38.9(2)
Ni1 Y1 Y2 O11 -140.8(2)
O22 Y1 Y2 O4 -137.78(16)
O5 Y1 Y2 O4 -62.54(14)
O2 Y1 Y2 O4 80.85(18)
O6 Y1 Y2 O4 6.54(14)
O27 Y1 Y2 O4 81.68(14)
O1 Y1 Y2 O4 -140.48(19)
O16 Y1 Y2 O4 -23.35(19)
O7 Y1 Y2 O4 153.09(14)
Ni5 Y1 Y2 O4 -57.14(10)
Ni4 Y1 Y2 O4 2.03(10)
Ni1 Y1 Y2 O4 -177.68(10)
O22 Y1 Y2 O3 -76.05(16)
O5 Y1 Y2 O3 -0.81(14)
O2 Y1 Y2 O3 142.58(18)
O6 Y1 Y2 O3 68.28(15)
O27 Y1 Y2 O3 143.42(15)
O1 Y1 Y2 O3 -78.74(19)
O16 Y1 Y2 O3 38.39(19)
O7 Y1 Y2 O3 -145.18(14)
Ni5 Y1 Y2 O3 4.59(10)
Ni4 Y1 Y2 O3 63.77(10)
Ni1 Y1 Y2 O3 -115.94(10)
O22 Y1 Y2 O10 72.31(15)
O5 Y1 Y2 O10 147.55(14)
O2 Y1 Y2 O10 -69.06(18)
O6 Y1 Y2 O10 -143.37(14)
O27 Y1 Y2 O10 -68.23(14)
O1 Y1 Y2 O10 69.61(18)
O16 Y1 Y2 O10 -173.26(19)
O7 Y1 Y2 O10 3.18(13)
Ni5 Y1 Y2 O10 152.95(10)
Ni4 Y1 Y2 O10 -147.88(10)
Ni1 Y1 Y2 O10 32.41(10)
O22 Y1 Y2 Ni3 -103.14(12)
O5 Y1 Y2 Ni3 -27.89(10)
O2 Y1 Y2 Ni3 115.49(16)
O6 Y1 Y2 Ni3 41.19(11)
O27 Y1 Y2 Ni3 116.33(11)
O1 Y1 Y2 Ni3 -105.83(16)
O16 Y1 Y2 Ni3 11.30(16)
O7 Y1 Y2 Ni3 -172.27(10)
Ni5 Y1 Y2 Ni3 -22.49(4)
Ni4 Y1 Y2 Ni3 36.68(3)
Ni1 Y1 Y2 Ni3 -143.03(3)
O22 Y1 Y2 Ni2 104.67(12)
O5 Y1 Y2 Ni2 179.91(10)
O2 Y1 Y2 Ni2 -36.70(15)
O6 Y1 Y2 Ni2 -111.01(11)
O27 Y1 Y2 Ni2 -35.87(11)
O1 Y1 Y2 Ni2 101.97(16)
O16 Y1 Y2 Ni2 -140.90(16)
O7 Y1 Y2 Ni2 35.54(9)
Ni5 Y1 Y2 Ni2 -174.69(3)
Ni4 Y1 Y2 Ni2 -115.52(3)
Ni1 Y1 Y2 Ni2 64.77(2)
O22 Y1 Y2 Ni1 39.89(12)
O5 Y1 Y2 Ni1 115.14(10)
O2 Y1 Y2 Ni1 -101.48(15)
O6 Y1 Y2 Ni1 -175.78(11)
O27 Y1 Y2 Ni1 -100.64(11)
O1 Y1 Y2 Ni1 37.20(16)
O16 Y1 Y2 Ni1 154.33(16)
O7 Y1 Y2 Ni1 -29.24(9)
Ni5 Y1 Y2 Ni1 120.53(3)
Ni4 Y1 Y2 Ni1 179.71(3)
O22 Y1 Y3 O19 -136.24(17)
O5 Y1 Y3 O19 -138.2(2)
O2 Y1 Y3 O19 74.59(16)
O6 Y1 Y3 O19 3.40(19)
O27 Y1 Y3 O19 2.89(16)
O1 Y1 Y3 O19 144.34(15)
O16 Y1 Y3 O19 -66.96(15)
O7 Y1 Y3 O19 112.51(19)
Ni5 Y1 Y3 O19 -100.56(12)
Ni4 Y1 Y3 O19 -33.98(12)
Ni1 Y1 Y3 O19 137.64(12)
Y2 Y1 Y3 O19 109.77(12)
O22 Y1 Y3 O6 -139.64(19)
O5 Y1 Y3 O6 -141.6(2)
O2 Y1 Y3 O6 71.19(19)
O27 Y1 Y3 O6 -0.51(18)
O1 Y1 Y3 O6 140.93(18)
O16 Y1 Y3 O6 -70.37(18)
O7 Y1 Y3 O6 109.1(2)
Ni5 Y1 Y3 O6 -103.97(16)
Ni4 Y1 Y3 O6 -37.38(15)
Ni1 Y1 Y3 O6 134.23(15)
Y2 Y1 Y3 O6 106.36(15)
O22 Y1 Y3 O12 104.5(3)
O5 Y1 Y3 O12 102.5(3)
O2 Y1 Y3 O12 -44.7(3)
O6 Y1 Y3 O12 -115.9(3)
O27 Y1 Y3 O12 -116.4(3)
O1 Y1 Y3 O12 25.1(3)
O16 Y1 Y3 O12 173.8(3)
O7 Y1 Y3 O12 -6.8(3)
Ni5 Y1 Y3 O12 140.2(2)
Ni4 Y1 Y3 O12 -153.3(2)
Ni1 Y1 Y3 O12 18.4(2)
Y2 Y1 Y3 O12 -9.5(2)
O22 Y1 Y3 O5 2.0(2)
O2 Y1 Y3 O5 -147.2(2)
O6 Y1 Y3 O5 141.6(2)
O27 Y1 Y3 O5 141.1(2)
O1 Y1 Y3 O5 -77.46(19)
O16 Y1 Y3 O5 71.24(19)
O7 Y1 Y3 O5 -109.3(2)
Ni5 Y1 Y3 O5 37.64(17)
Ni4 Y1 Y3 O5 104.23(17)
Ni1 Y1 Y3 O5 -84.16(17)
Y2 Y1 Y3 O5 -112.03(17)
O22 Y1 Y3 O26 0.42(18)
O5 Y1 Y3 O26 -1.5(2)
O2 Y1 Y3 O26 -148.75(17)
O6 Y1 Y3 O26 140.1(2)
O27 Y1 Y3 O26 139.55(17)
O1 Y1 Y3 O26 -79.01(16)
O16 Y1 Y3 O26 69.69(16)
O7 Y1 Y3 O26 -110.8(2)
Ni5 Y1 Y3 O26 36.09(13)
Ni4 Y1 Y3 O26 102.68(13)
Ni1 Y1 Y3 O26 -85.71(13)
Y2 Y1 Y3 O26 -113.58(13)
O22 Y1 Y3 O4 142.49(16)
O5 Y1 Y3 O4 140.5(2)
O2 Y1 Y3 O4 -6.69(15)
O6 Y1 Y3 O4 -77.87(19)
O27 Y1 Y3 O4 -78.38(15)
O1 Y1 Y3 O4 63.06(14)
O16 Y1 Y3 O4 -148.24(14)
O7 Y1 Y3 O4 31.23(18)
Ni5 Y1 Y3 O4 178.16(11)
Ni4 Y1 Y3 O4 -115.25(11)
Ni1 Y1 Y3 O4 56.36(11)
Y2 Y1 Y3 O4 28.49(11)
O22 Y1 Y3 O3 81.07(15)
O5 Y1 Y3 O3 79.1(2)
O2 Y1 Y3 O3 -68.10(14)
O6 Y1 Y3 O3 -139.29(18)
O27 Y1 Y3 O3 -139.80(14)
O1 Y1 Y3 O3 1.64(13)
O16 Y1 Y3 O3 150.34(13)
O7 Y1 Y3 O3 -30.19(18)
Ni5 Y1 Y3 O3 116.74(10)
Ni4 Y1 Y3 O3 -176.67(10)
Ni1 Y1 Y3 O3 -5.06(10)
Y2 Y1 Y3 O3 -32.93(9)
O22 Y1 Y3 O13 -68.24(16)
O5 Y1 Y3 O13 -70.2(2)
O2 Y1 Y3 O13 142.59(15)
O6 Y1 Y3 O13 71.40(18)
O27 Y1 Y3 O13 70.89(14)
O1 Y1 Y3 O13 -147.66(14)
O16 Y1 Y3 O13 1.04(14)
O7 Y1 Y3 O13 -179.49(18)
Ni5 Y1 Y3 O13 -32.57(10)
Ni4 Y1 Y3 O13 34.02(10)
Ni1 Y1 Y3 O13 -154.36(10)
Y2 Y1 Y3 O13 177.77(10)
O22 Y1 Y3 Ni3 108.05(12)
O5 Y1 Y3 Ni3 106.09(17)
O2 Y1 Y3 Ni3 -41.12(11)
O6 Y1 Y3 Ni3 -112.30(16)
O27 Y1 Y3 Ni3 -112.82(10)
O1 Y1 Y3 Ni3 28.63(9)
O16 Y1 Y3 Ni3 177.33(10)
O7 Y1 Y3 Ni3 -3.20(16)
Ni5 Y1 Y3 Ni3 143.73(3)
Ni4 Y1 Y3 Ni3 -149.69(3)
Ni1 Y1 Y3 Ni3 21.93(3)
Y2 Y1 Y3 Ni3 -5.94(3)
O22 Y1 Y3 Ni4 -102.26(12)
O5 Y1 Y3 Ni4 -104.23(17)
O2 Y1 Y3 Ni4 108.57(11)
O6 Y1 Y3 Ni4 37.38(15)
O27 Y1 Y3 Ni4 36.87(10)
O1 Y1 Y3 Ni4 178.31(9)
O16 Y1 Y3 Ni4 -32.99(10)
O7 Y1 Y3 Ni4 146.48(15)
Ni5 Y1 Y3 Ni4 -66.59(2)
Ni1 Y1 Y3 Ni4 171.61(3)
Y2 Y1 Y3 Ni4 143.74(2)
O22 Y1 Y3 Y2 114.00(12)
O5 Y1 Y3 Y2 112.03(17)
O2 Y1 Y3 Y2 -35.18(11)
O6 Y1 Y3 Y2 -106.36(15)
O27 Y1 Y3 Y2 -106.87(10)
O1 Y1 Y3 Y2 34.57(9)
O16 Y1 Y3 Y2 -176.73(10)
O7 Y1 Y3 Y2 2.74(15)
Ni5 Y1 Y3 Y2 149.67(3)
Ni4 Y1 Y3 Y2 -143.74(2)
Ni1 Y1 Y3 Y2 27.87(2)
O18 Y2 Y3 O19 -2.05(16)
O1 Y2 Y3 O19 -142.54(16)
O2 Y2 Y3 O19 -71.76(15)
O24 Y2 Y3 O19 150.19(16)
O11 Y2 Y3 O19 76.85(16)
O4 Y2 Y3 O19 19.8(2)
O3 Y2 Y3 O19 136.70(18)
O10 Y2 Y3 O19 -104.82(19)
Ni3 Y2 Y3 O19 80.09(12)
Ni2 Y2 Y3 O19 -76.34(12)
Ni1 Y2 Y3 O19 -134.97(12)
Y1 Y2 Y3 O19 -107.08(12)
O18 Y2 Y3 O6 68.89(14)
O1 Y2 Y3 O6 -71.61(14)
O2 Y2 Y3 O6 -0.82(12)
O24 Y2 Y3 O6 -138.87(13)
O11 Y2 Y3 O6 147.78(14)
O4 Y2 Y3 O6 90.74(19)
O3 Y2 Y3 O6 -152.36(16)
O10 Y2 Y3 O6 -33.88(18)
Ni3 Y2 Y3 O6 151.03(10)
Ni2 Y2 Y3 O6 -5.41(9)
Ni1 Y2 Y3 O6 -64.04(9)
Y1 Y2 Y3 O6 -36.14(9)
O18 Y2 Y3 O12 -79.72(16)
O1 Y2 Y3 O12 139.78(16)
O2 Y2 Y3 O12 -149.44(15)
O24 Y2 Y3 O12 72.51(15)
O11 Y2 Y3 O12 -0.83(16)
O4 Y2 Y3 O12 -57.9(2)
O3 Y2 Y3 O12 59.02(18)
O10 Y2 Y3 O12 177.50(19)
Ni3 Y2 Y3 O12 2.41(12)
Ni2 Y2 Y3 O12 -154.02(12)
Ni1 Y2 Y3 O12 147.35(12)
Y1 Y2 Y3 O12 175.24(12)
O18 Y2 Y3 O5 139.08(15)
O1 Y2 Y3 O5 -1.42(15)
O2 Y2 Y3 O5 69.37(14)
O24 Y2 Y3 O5 -68.68(15)
O11 Y2 Y3 O5 -142.02(15)
O4 Y2 Y3 O5 160.9(2)
O3 Y2 Y3 O5 -82.17(17)
O10 Y2 Y3 O5 36.31(19)
Ni3 Y2 Y3 O5 -138.78(11)
Ni2 Y2 Y3 O5 64.79(11)
Ni1 Y2 Y3 O5 6.16(11)
Y1 Y2 Y3 O5 34.05(11)
O18 Y2 Y3 O26 -156.03(16)
O1 Y2 Y3 O26 63.48(15)
O2 Y2 Y3 O26 134.26(14)
O24 Y2 Y3 O26 -3.79(15)
O11 Y2 Y3 O26 -77.13(15)
O4 Y2 Y3 O26 -134.2(2)
O3 Y2 Y3 O26 -17.28(17)
O10 Y2 Y3 O26 101.20(19)
Ni3 Y2 Y3 O26 -73.89(11)
Ni2 Y2 Y3 O26 129.68(11)
Ni1 Y2 Y3 O26 71.05(11)
Y1 Y2 Y3 O26 98.94(11)
O18 Y2 Y3 O4 -21.9(2)
O1 Y2 Y3 O4 -162.4(2)
O2 Y2 Y3 O4 -91.57(18)
O24 Y2 Y3 O4 130.38(19)
O11 Y2 Y3 O4 57.04(19)
O3 Y2 Y3 O4 116.9(2)
O10 Y2 Y3 O4 -124.6(2)
Ni3 Y2 Y3 O4 60.28(16)
Ni2 Y2 Y3 O4 -96.15(17)
Ni1 Y2 Y3 O4 -154.78(17)
Y1 Y2 Y3 O4 -126.89(17)
O18 Y2 Y3 O3 -138.75(17)
O1 Y2 Y3 O3 80.75(17)
O2 Y2 Y3 O3 151.54(15)
O24 Y2 Y3 O3 13.49(16)
O11 Y2 Y3 O3 -59.85(17)
O4 Y2 Y3 O3 -116.9(2)
O10 Y2 Y3 O3 118.5(2)
Ni3 Y2 Y3 O3 -56.61(13)
Ni2 Y2 Y3 O3 146.96(13)
Ni1 Y2 Y3 O3 88.33(13)
Y1 Y2 Y3 O3 116.22(13)
O18 Y2 Y3 O13 101.75(19)
O1 Y2 Y3 O13 -38.75(19)
O2 Y2 Y3 O13 32.04(17)
O24 Y2 Y3 O13 -106.02(18)
O11 Y2 Y3 O13 -179.36(18)
O4 Y2 Y3 O13 123.6(2)
O3 Y2 Y3 O13 -119.5(2)
O10 Y2 Y3 O13 -1.0(2)
Ni3 Y2 Y3 O13 -176.12(16)
Ni2 Y2 Y3 O13 27.45(16)
Ni1 Y2 Y3 O13 -31.18(16)
Y1 Y2 Y3 O13 -3.29(15)
O18 Y2 Y3 Ni3 -82.14(11)
O1 Y2 Y3 Ni3 137.36(11)
O2 Y2 Y3 Ni3 -151.85(9)
O24 Y2 Y3 Ni3 70.10(10)
O11 Y2 Y3 Ni3 -3.24(11)
O4 Y2 Y3 Ni3 -60.28(16)
O3 Y2 Y3 Ni3 56.61(13)
O10 Y2 Y3 Ni3 175.09(15)
Ni2 Y2 Y3 Ni3 -156.43(3)
Ni1 Y2 Y3 Ni3 144.94(3)
Y1 Y2 Y3 Ni3 172.83(3)
O18 Y2 Y3 Ni4 72.83(11)
O1 Y2 Y3 Ni4 -67.67(11)
O2 Y2 Y3 Ni4 3.11(9)
O24 Y2 Y3 Ni4 -134.94(10)
O11 Y2 Y3 Ni4 151.72(11)
O4 Y2 Y3 Ni4 94.68(17)
O3 Y2 Y3 Ni4 -148.43(13)
O10 Y2 Y3 Ni4 -29.95(16)
Ni3 Y2 Y3 Ni4 154.96(3)
Ni2 Y2 Y3 Ni4 -1.47(3)
Ni1 Y2 Y3 Ni4 -60.10(3)
Y1 Y2 Y3 Ni4 -32.21(2)
O18 Y2 Y3 Y1 105.03(11)
O1 Y2 Y3 Y1 -35.46(11)
O2 Y2 Y3 Y1 35.32(8)
O24 Y2 Y3 Y1 -102.73(10)
O11 Y2 Y3 Y1 -176.07(11)
O4 Y2 Y3 Y1 126.89(17)
O3 Y2 Y3 Y1 -116.22(13)
O10 Y2 Y3 Y1 2.26(15)
Ni3 Y2 Y3 Y1 -172.83(3)
Ni2 Y2 Y3 Y1 30.74(2)
Ni1 Y2 Y3 Y1 -27.89(2)
O18 Y2 Ni1 N1 7.7(3)
O1 Y2 Ni1 N1 157.4(3)
O2 Y2 Ni1 N1 77.6(3)
O24 Y2 Ni1 N1 -102.4(3)
O11 Y2 Ni1 N1 -92.8(3)
O4 Y2 Ni1 N1 119.5(3)
O3 Y2 Ni1 N1 -177.5(3)
O10 Y2 Ni1 N1 -4.2(3)
Ni3 Y2 Ni1 N1 -163.6(2)
Ni2 Y2 Ni1 N1 43.0(2)
Y1 Y2 Ni1 N1 115.7(2)
O18 Y2 Ni1 O1 -149.7(2)
O2 Y2 Ni1 O1 -79.9(2)
O24 Y2 Ni1 O1 100.1(2)
O11 Y2 Ni1 O1 109.7(3)
O4 Y2 Ni1 O1 -38.0(3)
O3 Y2 Ni1 O1 25.0(2)
O10 Y2 Ni1 O1 -161.7(3)
Ni3 Y2 Ni1 O1 39.0(2)
Ni2 Y2 Ni1 O1 -114.47(19)
Y1 Y2 Ni1 O1 -41.76(19)
O18 Y2 Ni1 O8 103.06(17)
O1 Y2 Ni1 O8 -107.2(2)
O2 Y2 Ni1 O8 172.89(15)
O24 Y2 Ni1 O8 -7.10(16)
O11 Y2 Ni1 O8 2.5(2)
O4 Y2 Ni1 O8 -145.2(2)
O3 Y2 Ni1 O8 -82.20(16)
O10 Y2 Ni1 O8 91.1(2)
Ni3 Y2 Ni1 O8 -68.26(13)
Ni2 Y2 Ni1 O8 138.28(12)
Y1 Y2 Ni1 O8 -149.01(12)
O18 Y2 Ni1 O7 -73.16(16)
O1 Y2 Ni1 O7 76.5(2)
O2 Y2 Ni1 O7 -3.32(14)
O24 Y2 Ni1 O7 176.69(15)
O11 Y2 Ni1 O7 -173.7(2)
O4 Y2 Ni1 O7 38.6(2)
O3 Y2 Ni1 O7 101.59(15)
O10 Y2 Ni1 O7 -85.13(19)
Ni3 Y2 Ni1 O7 115.53(11)
Ni2 Y2 Ni1 O7 -37.93(10)
Y1 Y2 Ni1 O7 34.78(10)
O18 Y2 Ni1 O23 -166.41(19)
O1 Y2 Ni1 O23 -16.7(2)
O2 Y2 Ni1 O23 -96.58(18)
O24 Y2 Ni1 O23 83.44(19)
O11 Y2 Ni1 O23 93.0(2)
O4 Y2 Ni1 O23 -54.7(2)
O3 Y2 Ni1 O23 8.33(19)
O10 Y2 Ni1 O23 -178.4(2)
Ni3 Y2 Ni1 O23 22.28(16)
Ni2 Y2 Ni1 O23 -131.18(15)
Y1 Y2 Ni1 O23 -58.47(15)
O18 Y2 Ni1 O10 12.0(2)
O1 Y2 Ni1 O10 161.7(3)
O2 Y2 Ni1 O10 81.80(19)
O24 Y2 Ni1 O10 -98.2(2)
O11 Y2 Ni1 O10 -88.6(2)
O4 Y2 Ni1 O10 123.7(2)
O3 Y2 Ni1 O10 -173.3(2)
Ni3 Y2 Ni1 O10 -159.34(17)
Ni2 Y2 Ni1 O10 47.20(16)
Y1 Y2 Ni1 O10 119.91(17)
O18 Y2 Ni1 Y1 -107.94(12)
O1 Y2 Ni1 Y1 41.76(19)
O2 Y2 Ni1 Y1 -38.11(10)
O24 Y2 Ni1 Y1 141.91(12)
O11 Y2 Ni1 Y1 151.48(17)
O4 Y2 Ni1 Y1 3.78(17)
O3 Y2 Ni1 Y1 66.81(11)
O10 Y2 Ni1 Y1 -119.91(17)
Ni3 Y2 Ni1 Y1 80.75(5)
Ni2 Y2 Ni1 Y1 -72.71(2)
O22 Y1 Ni1 N1 76.63(18)
O5 Y1 Ni1 N1 156.34(17)
O2 Y1 Ni1 N1 -98.53(18)
O6 Y1 Ni1 N1 -131.3(2)
O27 Y1 Ni1 N1 -28.44(17)
O1 Y1 Ni1 N1 -178.3(2)
O16 Y1 Ni1 N1 78.9(3)
O7 Y1 Ni1 N1 -13.07(19)
Ni5 Y1 Ni1 N1 125.96(15)
Ni4 Y1 Ni1 N1 -138.05(18)
Y2 Y1 Ni1 N1 -136.97(15)
O22 Y1 Ni1 O1 -105.08(19)
O5 Y1 Ni1 O1 -25.38(18)
O2 Y1 Ni1 O1 79.76(19)
O6 Y1 Ni1 O1 46.9(2)
O27 Y1 Ni1 O1 149.84(18)
O16 Y1 Ni1 O1 -102.8(3)
O7 Y1 Ni1 O1 165.2(2)
Ni5 Y1 Ni1 O1 -55.75(16)
Ni4 Y1 Ni1 O1 40.23(19)
Y2 Y1 Ni1 O1 41.32(16)
O22 Y1 Ni1 O8 -90.65(19)
O5 Y1 Ni1 O8 -10.94(18)
O2 Y1 Ni1 O8 94.19(19)
O6 Y1 Ni1 O8 61.4(2)
O27 Y1 Ni1 O8 164.28(18)
O1 Y1 Ni1 O8 14.4(2)
O16 Y1 Ni1 O8 -88.4(3)
O7 Y1 Ni1 O8 179.6(2)
Ni5 Y1 Ni1 O8 -41.32(17)
Ni4 Y1 Ni1 O8 54.7(2)
Y2 Y1 Ni1 O8 55.75(16)
O22 Y1 Ni1 O7 89.71(17)
O5 Y1 Ni1 O7 169.41(15)
O2 Y1 Ni1 O7 -85.45(16)
O6 Y1 Ni1 O7 -118.28(19)
O27 Y1 Ni1 O7 -15.37(15)
O1 Y1 Ni1 O7 -165.2(2)
O16 Y1 Ni1 O7 92.0(2)
Ni5 Y1 Ni1 O7 139.04(13)
Ni4 Y1 Ni1 O7 -124.98(17)
Y2 Y1 Ni1 O7 -123.89(13)
O22 Y1 Ni1 O23 -10.19(15)
O5 Y1 Ni1 O23 69.51(14)
O2 Y1 Ni1 O23 174.65(15)
O6 Y1 Ni1 O23 141.82(18)
O27 Y1 Ni1 O23 -115.27(14)
O1 Y1 Ni1 O23 94.89(19)
O16 Y1 Ni1 O23 -7.9(2)
O7 Y1 Ni1 O23 -99.90(17)
Ni5 Y1 Ni1 O23 39.14(11)
Ni4 Y1 Ni1 O23 135.12(15)
Y2 Y1 Ni1 O23 136.21(11)
O22 Y1 Ni1 O10 176.53(15)
O5 Y1 Ni1 O10 -103.77(14)
O2 Y1 Ni1 O10 1.37(15)
O6 Y1 Ni1 O10 -31.45(18)
O27 Y1 Ni1 O10 71.45(14)
O1 Y1 Ni1 O10 -78.39(19)
O16 Y1 Ni1 O10 178.8(2)
O7 Y1 Ni1 O10 86.82(17)
Ni5 Y1 Ni1 O10 -134.14(11)
Ni4 Y1 Ni1 O10 -38.16(16)
Y2 Y1 Ni1 O10 -37.07(11)
O22 Y1 Ni1 Y2 -146.40(11)
O5 Y1 Ni1 Y2 -66.70(8)
O2 Y1 Ni1 Y2 38.44(10)
O6 Y1 Ni1 Y2 5.62(14)
O27 Y1 Ni1 Y2 108.52(9)
O1 Y1 Ni1 Y2 -41.32(15)
O16 Y1 Ni1 Y2 -144.1(2)
O7 Y1 Ni1 Y2 123.89(13)
Ni5 Y1 Ni1 Y2 -97.07(3)
Ni4 Y1 Ni1 Y2 -1.09(11)
O18 Y2 Ni2 N2 77.29(19)
O1 Y2 Ni2 N2 -99.18(18)
O2 Y2 Ni2 N2 -176.7(2)
O24 Y2 Ni2 N2 -32.52(18)
O11 Y2 Ni2 N2 62.9(2)
O4 Y2 Ni2 N2 152.04(17)
O3 Y2 Ni2 N2 -139.1(2)
O10 Y2 Ni2 N2 -19.23(19)
Ni3 Y2 Ni2 N2 147.08(15)
Ni1 Y2 Ni2 N2 -67.23(15)
Y1 Y2 Ni2 N2 -137.98(15)
O18 Y2 Ni2 O9 -96.4(2)
O1 Y2 Ni2 O9 87.14(19)
O2 Y2 Ni2 O9 9.7(2)
O24 Y2 Ni2 O9 153.81(19)
O11 Y2 Ni2 O9 -110.8(3)
O4 Y2 Ni2 O9 -21.63(19)
O3 Y2 Ni2 O9 47.3(2)
O10 Y2 Ni2 O9 167.1(2)
Ni3 Y2 Ni2 O9 -26.59(18)
Ni1 Y2 Ni2 O9 119.10(17)
Y1 Y2 Ni2 O9 48.34(16)
O18 Y2 Ni2 O2 -106.05(19)
O1 Y2 Ni2 O2 77.48(18)
O24 Y2 Ni2 O2 144.14(18)
O11 Y2 Ni2 O2 -120.4(2)
O4 Y2 Ni2 O2 -31.30(17)
O3 Y2 Ni2 O2 37.6(2)
O10 Y2 Ni2 O2 157.43(19)
Ni3 Y2 Ni2 O2 -36.26(16)
Ni1 Y2 Ni2 O2 109.43(15)
Y1 Y2 Ni2 O2 38.68(14)
O18 Y2 Ni2 O17 -10.04(17)
O1 Y2 Ni2 O17 173.48(16)
O2 Y2 Ni2 O17 96.00(19)
O24 Y2 Ni2 O17 -119.85(16)
O11 Y2 Ni2 O17 -24.4(2)
O4 Y2 Ni2 O17 64.71(15)
O3 Y2 Ni2 O17 133.62(19)
O10 Y2 Ni2 O17 -106.57(18)
Ni3 Y2 Ni2 O17 59.75(14)
Ni1 Y2 Ni2 O17 -154.57(12)
Y1 Y2 Ni2 O17 134.68(12)
O18 Y2 Ni2 O10 96.52(18)
O1 Y2 Ni2 O10 -79.95(17)
O2 Y2 Ni2 O10 -157.43(19)
O24 Y2 Ni2 O10 -13.29(16)
O11 Y2 Ni2 O10 82.2(2)
O4 Y2 Ni2 O10 171.27(16)
O3 Y2 Ni2 O10 -119.8(2)
Ni3 Y2 Ni2 O10 166.31(14)
Ni1 Y2 Ni2 O10 -48.00(13)
Y1 Y2 Ni2 O10 -118.75(13)
O18 Y2 Ni2 O7 177.88(15)
O1 Y2 Ni2 O7 1.41(14)
O2 Y2 Ni2 O7 -76.07(17)
O24 Y2 Ni2 O7 68.07(14)
O11 Y2 Ni2 O7 163.5(2)
O4 Y2 Ni2 O7 -107.37(13)
O3 Y2 Ni2 O7 -38.46(18)
O10 Y2 Ni2 O7 81.36(16)
Ni3 Y2 Ni2 O7 -112.33(11)
Ni1 Y2 Ni2 O7 33.36(10)
Y1 Y2 Ni2 O7 -37.39(10)
O18 Y2 Ni3 N3 6.9(3)
O1 Y2 Ni3 N3 -158.4(3)
O2 Y2 Ni3 N3 -78.3(3)
O24 Y2 Ni3 N3 124.7(3)
O11 Y2 Ni3 N3 64.1(3)
O4 Y2 Ni3 N3 -61.7(3)
O3 Y2 Ni3 N3 -160.6(3)
O10 Y2 Ni3 N3 83.8(5)
Ni2 Y2 Ni3 N3 -54.9(3)
Ni1 Y2 Ni3 N3 178.7(3)
Y1 Y2 Ni3 N3 -117.5(3)
O18 Y2 Ni3 O12 114.4(2)
O1 Y2 Ni3 O12 -51.0(2)
O2 Y2 Ni3 O12 29.1(2)
O24 Y2 Ni3 O12 -127.9(2)
O11 Y2 Ni3 O12 171.6(2)
O4 Y2 Ni3 O12 45.7(2)
O3 Y2 Ni3 O12 -53.1(2)
O10 Y2 Ni3 O12 -168.8(5)
Ni2 Y2 Ni3 O12 52.48(19)
Ni1 Y2 Ni3 O12 -73.85(18)
Y1 Y2 Ni3 O12 -10.08(18)
O18 Y2 Ni3 O11 -57.2(2)
O1 Y2 Ni3 O11 137.5(2)
O2 Y2 Ni3 O11 -142.42(19)
O24 Y2 Ni3 O11 60.55(19)
O4 Y2 Ni3 O11 -125.9(2)
O3 Y2 Ni3 O11 135.3(2)
O10 Y2 Ni3 O11 19.6(5)
Ni2 Y2 Ni3 O11 -119.08(17)
Ni1 Y2 Ni3 O11 114.59(17)
Y1 Y2 Ni3 O11 178.36(16)
O18 Y2 Ni3 O3 167.5(2)
O1 Y2 Ni3 O3 2.2(2)
O2 Y2 Ni3 O3 82.29(19)
O24 Y2 Ni3 O3 -74.74(19)
O11 Y2 Ni3 O3 -135.3(2)
O4 Y2 Ni3 O3 98.8(2)
O10 Y2 Ni3 O3 -115.6(5)
Ni2 Y2 Ni3 O3 105.63(17)
Ni1 Y2 Ni3 O3 -20.70(17)
Y1 Y2 Ni3 O3 43.07(16)
O18 Y2 Ni3 O25 -124.88(18)
O1 Y2 Ni3 O25 69.78(19)
O2 Y2 Ni3 O25 149.90(17)
O24 Y2 Ni3 O25 -7.13(17)
O11 Y2 Ni3 O25 -67.7(2)
O4 Y2 Ni3 O25 166.43(19)
O3 Y2 Ni3 O25 67.6(2)
O10 Y2 Ni3 O25 -48.0(5)
Ni2 Y2 Ni3 O25 173.24(14)
Ni1 Y2 Ni3 O25 46.91(16)
Y1 Y2 Ni3 O25 110.67(14)
O18 Y2 Ni3 O4 68.69(17)
O1 Y2 Ni3 O4 -96.65(17)
O2 Y2 Ni3 O4 -16.53(16)
O24 Y2 Ni3 O4 -173.56(16)
O11 Y2 Ni3 O4 125.9(2)
O3 Y2 Ni3 O4 -98.8(2)
O10 Y2 Ni3 O4 145.5(4)
Ni2 Y2 Ni3 O4 6.81(14)
Ni1 Y2 Ni3 O4 -119.52(14)
Y1 Y2 Ni3 O4 -55.75(13)
O18 Y2 Ni3 Y3 117.84(11)
O1 Y2 Ni3 Y3 -47.51(12)
O2 Y2 Ni3 Y3 32.61(10)
O24 Y2 Ni3 Y3 -124.41(10)
O11 Y2 Ni3 Y3 175.03(16)
O4 Y2 Ni3 Y3 49.14(13)
O3 Y2 Ni3 Y3 -49.67(16)
O10 Y2 Ni3 Y3 -165.3(4)
Ni2 Y2 Ni3 Y3 55.96(6)
Ni1 Y2 Ni3 Y3 -70.38(5)
Y1 Y2 Ni3 Y3 -6.61(3)
O19 Y3 Ni3 N3 15.0(3)
O6 Y3 Ni3 N3 102.4(3)
O12 Y3 Ni3 N3 -41.7(3)
O5 Y3 Ni3 N3 179.7(3)
O26 Y3 Ni3 N3 -101.8(3)
O4 Y3 Ni3 N3 85.4(3)
O3 Y3 Ni3 N3 -175.8(3)
O13 Y3 Ni3 N3 -60.9(6)
Ni4 Y3 Ni3 N3 80.2(2)
Y1 Y3 Ni3 N3 141.1(2)
Y2 Y3 Ni3 N3 134.6(2)
O19 Y3 Ni3 O12 56.7(2)
O6 Y3 Ni3 O12 144.1(2)
O5 Y3 Ni3 O12 -138.6(2)
O26 Y3 Ni3 O12 -60.1(2)
O4 Y3 Ni3 O12 127.1(2)
O3 Y3 Ni3 O12 -134.1(2)
O13 Y3 Ni3 O12 -19.2(6)
Ni4 Y3 Ni3 O12 121.90(19)
Y1 Y3 Ni3 O12 -177.22(19)
Y2 Y3 Ni3 O12 176.26(19)
O19 Y3 Ni3 O11 -114.83(19)
O6 Y3 Ni3 O11 -27.39(19)
O12 Y3 Ni3 O11 -171.5(2)
O5 Y3 Ni3 O11 49.94(19)
O26 Y3 Ni3 O11 128.43(19)
O4 Y3 Ni3 O11 -44.4(2)
O3 Y3 Ni3 O11 54.4(2)
O13 Y3 Ni3 O11 169.3(6)
Ni4 Y3 Ni3 O11 -49.59(17)
Y1 Y3 Ni3 O11 11.29(16)
Y2 Y3 Ni3 O11 4.77(15)
O19 Y3 Ni3 O3 -169.21(19)
O6 Y3 Ni3 O3 -81.78(19)
O12 Y3 Ni3 O3 134.1(2)
O5 Y3 Ni3 O3 -4.44(19)
O26 Y3 Ni3 O3 74.05(19)
O4 Y3 Ni3 O3 -98.8(2)
O13 Y3 Ni3 O3 115.0(6)
Ni4 Y3 Ni3 O3 -103.98(16)
Y1 Y3 Ni3 O3 -43.10(15)
Y2 Y3 Ni3 O3 -49.61(15)
O19 Y3 Ni3 O25 121.93(19)
O6 Y3 Ni3 O25 -150.64(18)
O12 Y3 Ni3 O25 65.3(2)
O5 Y3 Ni3 O25 -73.30(18)
O26 Y3 Ni3 O25 5.19(18)
O4 Y3 Ni3 O25 -167.7(2)
O3 Y3 Ni3 O25 -68.9(2)
O13 Y3 Ni3 O25 46.1(6)
Ni4 Y3 Ni3 O25 -172.84(14)
Y1 Y3 Ni3 O25 -111.96(14)
Y2 Y3 Ni3 O25 -118.48(14)
O19 Y3 Ni3 O4 -70.41(18)
O6 Y3 Ni3 O4 17.02(17)
O12 Y3 Ni3 O4 -127.1(2)
O5 Y3 Ni3 O4 94.35(18)
O26 Y3 Ni3 O4 172.85(17)
O3 Y3 Ni3 O4 98.8(2)
O13 Y3 Ni3 O4 -146.2(6)
Ni4 Y3 Ni3 O4 -5.18(14)
Y1 Y3 Ni3 O4 55.70(13)
Y2 Y3 Ni3 O4 49.18(13)
O19 Y3 Ni3 Y2 -119.59(12)
O6 Y3 Ni3 Y2 -32.16(11)
O12 Y3 Ni3 Y2 -176.26(19)
O5 Y3 Ni3 Y2 45.17(12)
O26 Y3 Ni3 Y2 123.67(11)
O4 Y3 Ni3 Y2 -49.18(13)
O3 Y3 Ni3 Y2 49.61(15)
O13 Y3 Ni3 Y2 164.6(6)
Ni4 Y3 Ni3 Y2 -54.36(6)
Y1 Y3 Ni3 Y2 6.52(3)
O19 Y3 Ni4 N4 -76.4(2)
O6 Y3 Ni4 N4 174.5(2)
O12 Y3 Ni4 N4 -68.5(3)
O5 Y3 Ni4 N4 98.96(19)
O26 Y3 Ni4 N4 32.0(2)
O4 Y3 Ni4 N4 -153.81(19)
O3 Y3 Ni4 N4 140.4(2)
O13 Y3 Ni4 N4 19.8(2)
Ni3 Y3 Ni4 N4 -150.11(17)
Y1 Y3 Ni4 N4 135.60(16)
Y2 Y3 Ni4 N4 167.88(16)
O19 Y3 Ni4 O6 109.1(2)
O12 Y3 Ni4 O6 117.0(3)
O5 Y3 Ni4 O6 -75.56(18)
O26 Y3 Ni4 O6 -142.5(2)
O4 Y3 Ni4 O6 31.67(18)
O3 Y3 Ni4 O6 -34.1(2)
O13 Y3 Ni4 O6 -154.7(2)
Ni3 Y3 Ni4 O6 35.37(17)
Y1 Y3 Ni4 O6 -38.92(16)
Y2 Y3 Ni4 O6 -6.64(16)
O19 Y3 Ni4 O14 91.31(19)
O6 Y3 Ni4 O14 -17.8(2)
O12 Y3 Ni4 O14 99.2(3)
O5 Y3 Ni4 O14 -93.35(18)
O26 Y3 Ni4 O14 -160.31(19)
O4 Y3 Ni4 O14 13.89(18)
O3 Y3 Ni4 O14 -51.9(2)
O13 Y3 Ni4 O14 -172.5(2)
Ni3 Y3 Ni4 O14 17.58(17)
Y1 Y3 Ni4 O14 -56.70(15)
Y2 Y3 Ni4 O14 -24.42(15)
O19 Y3 Ni4 O13 -96.19(19)
O6 Y3 Ni4 O13 154.7(2)
O12 Y3 Ni4 O13 -88.3(3)
O5 Y3 Ni4 O13 79.15(17)
O26 Y3 Ni4 O13 12.19(19)
O4 Y3 Ni4 O13 -173.61(17)
O3 Y3 Ni4 O13 120.6(2)
Ni3 Y3 Ni4 O13 -169.92(15)
Y1 Y3 Ni4 O13 115.79(14)
Y2 Y3 Ni4 O13 148.08(15)
O19 Y3 Ni4 O20 6.53(17)
O6 Y3 Ni4 O20 -102.6(2)
O12 Y3 Ni4 O20 14.5(3)
O5 Y3 Ni4 O20 -178.12(16)
O26 Y3 Ni4 O20 114.91(17)
O4 Y3 Ni4 O20 -70.89(15)
O3 Y3 Ni4 O20 -136.64(18)
O13 Y3 Ni4 O20 102.72(19)
Ni3 Y3 Ni4 O20 -67.19(13)
Y1 Y3 Ni4 O20 -141.48(12)
Y2 Y3 Ni4 O20 -109.20(12)
O19 Y3 Ni4 O16 -176.83(16)
O6 Y3 Ni4 O16 74.08(18)
O12 Y3 Ni4 O16 -168.9(2)
O5 Y3 Ni4 O16 -1.49(14)
O26 Y3 Ni4 O16 -68.45(15)
O4 Y3 Ni4 O16 105.75(13)
O3 Y3 Ni4 O16 39.99(17)
O13 Y3 Ni4 O16 -80.64(17)
Ni3 Y3 Ni4 O16 109.44(11)
Y1 Y3 Ni4 O16 35.16(10)
Y2 Y3 Ni4 O16 67.44(10)
O19 Y3 Ni4 Y1 148.01(12)
O6 Y3 Ni4 Y1 38.92(15)
O12 Y3 Ni4 Y1 155.9(2)
O5 Y3 Ni4 Y1 -36.64(10)
O26 Y3 Ni4 Y1 -103.61(12)
O4 Y3 Ni4 Y1 70.59(10)
O3 Y3 Ni4 Y1 4.84(14)
O13 Y3 Ni4 Y1 -115.79(14)
Ni3 Y3 Ni4 Y1 74.29(6)
Y2 Y3 Ni4 Y1 32.284(19)
O22 Y1 Ni4 N4 -10.9(3)
O5 Y1 Ni4 N4 -83.1(3)
O2 Y1 Ni4 N4 169.7(3)
O6 Y1 Ni4 N4 -162.1(3)
O27 Y1 Ni4 N4 92.5(3)
O1 Y1 Ni4 N4 -123.1(3)
O16 Y1 Ni4 N4 1.7(3)
O7 Y1 Ni4 N4 103.3(3)
Ni5 Y1 Ni4 N4 -46.4(3)
Ni1 Y1 Ni4 N4 -153.0(3)
Y2 Y1 Ni4 N4 -153.9(3)
O22 Y1 Ni4 O6 151.3(2)
O5 Y1 Ni4 O6 79.0(2)
O2 Y1 Ni4 O6 -28.1(2)
O27 Y1 Ni4 O6 -105.4(2)
O1 Y1 Ni4 O6 39.1(2)
O16 Y1 Ni4 O6 163.9(2)
O7 Y1 Ni4 O6 -94.5(2)
Ni5 Y1 Ni4 O6 115.79(19)
Ni1 Y1 Ni4 O6 9.2(2)
Y2 Y1 Ni4 O6 8.20(19)
O22 Y1 Ni4 O14 -105.18(15)
O5 Y1 Ni4 O14 -177.47(13)
O2 Y1 Ni4 O14 75.39(14)
O6 Y1 Ni4 O14 103.5(2)
O27 Y1 Ni4 O14 -1.85(12)
O1 Y1 Ni4 O14 142.61(16)
O16 Y1 Ni4 O14 -92.63(18)
O7 Y1 Ni4 O14 9.02(18)
Ni5 Y1 Ni4 O14 -140.69(10)
Ni1 Y1 Ni4 O14 112.69(14)
Y2 Y1 Ni4 O14 111.72(9)
O22 Y1 Ni4 O13 69.04(15)
O5 Y1 Ni4 O13 -3.25(13)
O2 Y1 Ni4 O13 -110.38(14)
O6 Y1 Ni4 O13 -82.3(2)
O27 Y1 Ni4 O13 172.38(13)
O1 Y1 Ni4 O13 -43.17(16)
O16 Y1 Ni4 O13 81.60(18)
O7 Y1 Ni4 O13 -176.76(17)
Ni5 Y1 Ni4 O13 33.53(9)
Ni1 Y1 Ni4 O13 -73.09(14)
Y2 Y1 Ni4 O13 -74.05(10)
O22 Y1 Ni4 O20 164.2(2)
O5 Y1 Ni4 O20 91.94(19)
O2 Y1 Ni4 O20 -15.2(2)
O6 Y1 Ni4 O20 12.9(3)
O27 Y1 Ni4 O20 -92.43(19)
O1 Y1 Ni4 O20 52.0(2)
O16 Y1 Ni4 O20 176.8(2)
O7 Y1 Ni4 O20 -81.6(2)
Ni5 Y1 Ni4 O20 128.72(17)
Ni1 Y1 Ni4 O20 22.1(2)
Y2 Y1 Ni4 O20 21.13(17)
O22 Y1 Ni4 O16 -12.56(19)
O5 Y1 Ni4 O16 -84.84(17)
O2 Y1 Ni4 O16 168.02(18)
O6 Y1 Ni4 O16 -163.9(2)
O27 Y1 Ni4 O16 90.78(17)
O1 Y1 Ni4 O16 -124.8(2)
O7 Y1 Ni4 O16 101.6(2)
Ni5 Y1 Ni4 O16 -48.07(15)
Ni1 Y1 Ni4 O16 -154.69(19)
Y2 Y1 Ni4 O16 -155.65(15)
O22 Y1 Ni4 Y3 109.88(12)
O5 Y1 Ni4 Y3 37.60(9)
O2 Y1 Ni4 Y3 -69.54(10)
O6 Y1 Ni4 Y3 -41.41(19)
O27 Y1 Ni4 Y3 -146.78(8)
O1 Y1 Ni4 Y3 -2.33(13)
O16 Y1 Ni4 Y3 122.44(15)
O7 Y1 Ni4 Y3 -135.92(15)
Ni5 Y1 Ni4 Y3 74.38(2)
Ni1 Y1 Ni4 Y3 -32.24(11)
Y2 Y1 Ni4 Y3 -33.21(2)
O22 Y1 Ni5 N5 -76.67(19)
O5 Y1 Ni5 N5 174.3(2)
O2 Y1 Ni5 N5 128.9(2)
O6 Y1 Ni5 N5 99.68(19)
O27 Y1 Ni5 N5 25.48(18)
O1 Y1 Ni5 N5 -156.58(18)
O16 Y1 Ni5 N5 18.9(2)
O7 Y1 Ni5 N5 -83.1(2)
Ni4 Y1 Ni5 N5 69.45(16)
Ni1 Y1 Ni5 N5 -128.41(16)
Y2 Y1 Ni5 N5 165.15(16)
O22 Y1 Ni5 O5 109.0(2)
O2 Y1 Ni5 O5 -45.4(2)
O6 Y1 Ni5 O5 -74.61(19)
O27 Y1 Ni5 O5 -148.81(19)
O1 Y1 Ni5 O5 29.14(19)
O16 Y1 Ni5 O5 -155.4(2)
O7 Y1 Ni5 O5 102.7(2)
Ni4 Y1 Ni5 O5 -104.83(17)
Ni1 Y1 Ni5 O5 57.30(17)
Y2 Y1 Ni5 O5 -9.14(17)
O22 Y1 Ni5 O15 88.81(19)
O5 Y1 Ni5 O15 -20.2(2)
O2 Y1 Ni5 O15 -65.6(2)
O6 Y1 Ni5 O15 -94.84(19)
O27 Y1 Ni5 O15 -169.05(18)
O1 Y1 Ni5 O15 8.90(18)
O16 Y1 Ni5 O15 -175.6(2)
O7 Y1 Ni5 O15 82.4(2)
Ni4 Y1 Ni5 O15 -125.07(16)
Ni1 Y1 Ni5 O15 37.07(16)
Y2 Y1 Ni5 O15 -29.38(16)
O22 Y1 Ni5 O16 -95.55(17)
O5 Y1 Ni5 O16 155.4(2)
O2 Y1 Ni5 O16 110.0(2)
O6 Y1 Ni5 O16 80.80(16)
O27 Y1 Ni5 O16 6.59(15)
O1 Y1 Ni5 O16 -175.46(15)
O7 Y1 Ni5 O16 -101.9(2)
Ni4 Y1 Ni5 O16 50.57(13)
Ni1 Y1 Ni5 O16 -147.29(13)
Y2 Y1 Ni5 O16 146.26(13)
O22 Y1 Ni5 O21 4.71(16)
O5 Y1 Ni5 O21 -104.3(2)
O2 Y1 Ni5 O21 -149.7(2)
O6 Y1 Ni5 O21 -178.94(16)
O27 Y1 Ni5 O21 106.85(15)
O1 Y1 Ni5 O21 -75.20(15)
O16 Y1 Ni5 O21 100.26(17)
O7 Y1 Ni5 O21 -1.7(2)
Ni4 Y1 Ni5 O21 150.83(12)
Ni1 Y1 Ni5 O21 -47.03(12)
Y2 Y1 Ni5 O21 -113.48(12)
O22 Y1 Ni5 O13 -176.92(16)
O5 Y1 Ni5 O13 74.0(2)
O2 Y1 Ni5 O13 28.66(19)
O6 Y1 Ni5 O13 -0.57(15)
O27 Y1 Ni5 O13 -74.77(14)
O1 Y1 Ni5 O13 103.17(14)
O16 Y1 Ni5 O13 -81.36(17)
O7 Y1 Ni5 O13 176.7(2)
Ni4 Y1 Ni5 O13 -30.80(11)
Ni1 Y1 Ni5 O13 131.34(11)
Y2 Y1 Ni5 O13 64.89(11)
O1 Ni1 N1 C7 167.2(5)
O8 Ni1 N1 C7 -16.2(5)
O7 Ni1 N1 C7 162.7(5)
O23 Ni1 N1 C7 -106.0(5)
O10 Ni1 N1 C7 75.7(5)
Y2 Ni1 N1 C7 78.7(5)
Y1 Ni1 N1 C7 171.7(4)
O1 Ni1 N1 C6 -12.1(8)
O8 Ni1 N1 C6 164.5(3)
O7 Ni1 N1 C6 -16.6(3)
O23 Ni1 N1 C6 74.7(3)
O10 Ni1 N1 C6 -103.6(3)
Y2 Ni1 N1 C6 -100.6(3)
Y1 Ni1 N1 C6 -7.6(4)
O9 Ni2 N2 C20 -11.9(5)
O2 Ni2 N2 C20 162.0(6)
O17 Ni2 N2 C20 -106.3(5)
O10 Ni2 N2 C20 158.4(5)
O7 Ni2 N2 C20 76.0(5)
Y2 Ni2 N2 C20 172.1(4)
O9 Ni2 N2 C21 168.1(3)
O2 Ni2 N2 C21 -18.0(9)
O17 Ni2 N2 C21 73.7(3)
O10 Ni2 N2 C21 -21.6(3)
O7 Ni2 N2 C21 -104.0(3)
Y2 Ni2 N2 C21 -7.9(4)
O12 Ni3 N3 C33 -168.6(7)
O11 Ni3 N3 C33 3.4(7)
O3 Ni3 N3 C33 -149.5(7)
O25 Ni3 N3 C33 98.6(6)
O4 Ni3 N3 C33 -85.7(6)
Y2 Ni3 N3 C33 -41.7(7)
Y3 Ni3 N3 C33 -137.5(6)
O12 Ni3 N3 C34 6.7(6)
O11 Ni3 N3 C34 178.8(6)
O3 Ni3 N3 C34 25.8(14)
O25 Ni3 N3 C34 -86.1(7)
O4 Ni3 N3 C34 89.7(7)
Y2 Ni3 N3 C34 133.6(5)
Y3 Ni3 N3 C34 37.9(7)
O6 Ni4 N4 C46 -161.1(7)
O14 Ni4 N4 C46 8.6(5)
O13 Ni4 N4 C46 -165.5(5)
O20 Ni4 N4 C46 101.0(5)
O16 Ni4 N4 C46 -81.6(5)
Y3 Ni4 N4 C46 -179.8(4)
Y1 Ni4 N4 C46 -82.7(5)
O6 Ni4 N4 C45 21.0(10)
O14 Ni4 N4 C45 -169.3(3)
O13 Ni4 N4 C45 16.6(3)
O20 Ni4 N4 C45 -76.9(4)
O16 Ni4 N4 C45 100.5(4)
Y3 Ni4 N4 C45 2.2(4)
Y1 Ni4 N4 C45 99.3(4)
O5 Ni5 N5 C59 -158.9(8)
O15 Ni5 N5 C59 10.2(5)
O16 Ni5 N5 C59 -166.2(5)
O21 Ni5 N5 C59 102.6(5)
O13 Ni5 N5 C59 -81.6(5)
Y1 Ni5 N5 C59 -179.7(4)
O5 Ni5 N5 C60 23.4(11)
O15 Ni5 N5 C60 -167.6(3)
O16 Ni5 N5 C60 16.1(3)
O21 Ni5 N5 C60 -75.2(4)
O13 Ni5 N5 C60 100.6(4)
Y1 Ni5 N5 C60 2.6(4)
N1 Ni1 O1 Y2 -106.1(6)
O8 Ni1 O1 Y2 77.31(19)
O7 Ni1 O1 Y2 -101.65(17)
O23 Ni1 O1 Y2 166.60(19)
O10 Ni1 O1 Y2 -12.74(18)
Y1 Ni1 O1 Y2 -111.8(2)
N1 Ni1 O1 Y1 5.7(7)
O8 Ni1 O1 Y1 -170.87(14)
O7 Ni1 O1 Y1 10.17(14)
O23 Ni1 O1 Y1 -81.58(17)
O10 Ni1 O1 Y1 99.08(17)
Y2 Ni1 O1 Y1 111.8(2)
O18 Y2 O1 Ni1 45.8(3)
O2 Y2 O1 Ni1 87.46(19)
O24 Y2 O1 Ni1 -68.91(19)
O11 Y2 O1 Ni1 -113.3(2)
O4 Y2 O1 Ni1 155.88(16)
O3 Y2 O1 Ni1 -155.0(2)
O10 Y2 O1 Ni1 11.76(16)
Ni3 Y2 O1 Ni1 -156.52(12)
Ni2 Y2 O1 Ni1 50.83(14)
Y1 Y2 O1 Ni1 112.4(2)
O18 Y2 O1 Y1 -66.6(3)
O2 Y2 O1 Y1 -24.96(14)
O24 Y2 O1 Y1 178.67(18)
O11 Y2 O1 Y1 134.3(2)
O4 Y2 O1 Y1 43.46(19)
O3 Y2 O1 Y1 92.53(17)
O10 Y2 O1 Y1 -100.66(17)
Ni3 Y2 O1 Y1 91.06(14)
Ni2 Y2 O1 Y1 -61.59(12)
Ni1 Y2 O1 Y1 -112.4(2)
O22 Y1 O1 Ni1 69.78(16)
O5 Y1 O1 Ni1 154.45(17)
O2 Y1 O1 Ni1 -87.32(17)
O6 Y1 O1 Ni1 -146.07(15)
O27 Y1 O1 Ni1 -45.5(2)
O16 Y1 O1 Ni1 132.69(17)
O7 Y1 O1 Ni1 -9.17(13)
Ni5 Y1 O1 Ni1 137.32(12)
Ni4 Y1 O1 Ni1 -166.75(6)
Y2 Y1 O1 Ni1 -112.5(2)
O22 Y1 O1 Y2 -177.74(16)
O5 Y1 O1 Y2 -93.07(15)
O2 Y1 O1 Y2 25.16(14)
O6 Y1 O1 Y2 -33.59(18)
O27 Y1 O1 Y2 66.9(2)
O16 Y1 O1 Y2 -114.83(18)
O7 Y1 O1 Y2 103.31(16)
Ni5 Y1 O1 Y2 -110.20(12)
Ni4 Y1 O1 Y2 -54.3(2)
Ni1 Y1 O1 Y2 112.5(2)
N2 Ni2 O2 Y1 -101.2(7)
O9 Ni2 O2 Y1 72.53(19)
O17 Ni2 O2 Y1 166.5(2)
O10 Ni2 O2 Y1 -97.64(18)
O7 Ni2 O2 Y1 -13.22(17)
Y2 Ni2 O2 Y1 -113.6(2)
N2 Ni2 O2 Y2 12.3(7)
O9 Ni2 O2 Y2 -173.91(13)
O17 Ni2 O2 Y2 -79.93(16)
O10 Ni2 O2 Y2 15.92(13)
O7 Ni2 O2 Y2 100.34(15)
O22 Y1 O2 Ni2 42.1(4)
O5 Y1 O2 Ni2 149.68(18)
O6 Y1 O2 Ni2 -154.5(2)
O27 Y1 O2 Ni2 -67.79(19)
O1 Y1 O2 Ni2 86.16(19)
O16 Y1 O2 Ni2 -127.84(18)
O7 Y1 O2 Ni2 12.96(17)
Ni5 Y1 O2 Ni2 175.61(7)
Ni4 Y1 O2 Ni2 -138.87(16)
Ni1 Y1 O2 Ni2 50.49(15)
Y2 Y1 O2 Ni2 111.5(2)
O22 Y1 O2 Y2 -69.4(3)
O5 Y1 O2 Y2 38.22(19)
O6 Y1 O2 Y2 94.06(17)
O27 Y1 O2 Y2 -179.24(17)
O1 Y1 O2 Y2 -25.30(13)
O16 Y1 O2 Y2 120.71(18)
O7 Y1 O2 Y2 -98.50(17)
Ni5 Y1 O2 Y2 64.2(2)
Ni4 Y1 O2 Y2 109.67(12)
Ni1 Y1 O2 Y2 -60.97(12)
O18 Y2 O2 Ni2 63.88(15)
O1 Y2 O2 Ni2 -90.07(16)
O24 Y2 O2 Ni2 -54.2(3)
O11 Y2 O2 Ni2 114.7(3)
O4 Y2 O2 Ni2 150.31(16)
O3 Y2 O2 Ni2 -154.91(13)
O10 Y2 O2 Ni2 -14.23(13)
Ni3 Y2 O2 Ni2 161.71(8)
Ni1 Y2 O2 Ni2 -54.18(11)
Y1 Y2 O2 Ni2 -115.7(2)
O18 Y2 O2 Y1 179.63(17)
O1 Y2 O2 Y1 25.68(14)
O24 Y2 O2 Y1 61.6(3)
O11 Y2 O2 Y1 -129.5(2)
O4 Y2 O2 Y1 -93.94(16)
O3 Y2 O2 Y1 -39.16(17)
O10 Y2 O2 Y1 101.52(15)
Ni3 Y2 O2 Y1 -82.54(14)
Ni2 Y2 O2 Y1 115.7(2)
Ni1 Y2 O2 Y1 61.57(11)
N3 Ni3 O3 Y2 121.0(9)
O12 Ni3 O3 Y2 139.50(18)
O11 Ni3 O3 Y2 -32.69(17)
O25 Ni3 O3 Y2 -127.38(17)
O4 Ni3 O3 Y2 53.40(15)
Y3 Ni3 O3 Y2 106.77(16)
N3 Ni3 O3 Y3 14.2(10)
O12 Ni3 O3 Y3 32.74(17)
O11 Ni3 O3 Y3 -139.46(16)
O25 Ni3 O3 Y3 125.86(17)
O4 Ni3 O3 Y3 -53.36(15)
Y2 Ni3 O3 Y3 -106.77(16)
O18 Y2 O3 Ni3 -19.9(3)
O1 Y2 O3 Ni3 -177.98(18)
O2 Y2 O3 Ni3 -117.10(14)
O24 Y2 O3 Ni3 104.05(15)
O11 Y2 O3 Ni3 28.48(15)
O4 Y2 O3 Ni3 -50.49(14)
O10 Y2 O3 Ni3 161.13(17)
Ni2 Y2 O3 Ni3 -138.65(8)
Ni1 Y2 O3 Ni3 167.93(10)
Y1 Y2 O3 Ni3 -139.58(14)
O18 Y2 O3 Y3 67.9(2)
O1 Y2 O3 Y3 -90.16(15)
O2 Y2 O3 Y3 -29.28(16)
O24 Y2 O3 Y3 -168.13(14)
O11 Y2 O3 Y3 116.30(16)
O4 Y2 O3 Y3 37.33(13)
O10 Y2 O3 Y3 -111.0(2)
Ni3 Y2 O3 Y3 87.82(16)
Ni2 Y2 O3 Y3 -50.83(19)
Ni1 Y2 O3 Y3 -104.24(11)
Y1 Y2 O3 Y3 -51.76(10)
O19 Y3 O3 Ni3 17.0(3)
O6 Y3 O3 Ni3 115.37(14)
O12 Y3 O3 Ni3 -28.91(15)
O5 Y3 O3 Ni3 175.84(17)
O26 Y3 O3 Ni3 -107.18(15)
O4 Y3 O3 Ni3 50.36(13)
O13 Y3 O3 Ni3 -165.30(17)
Ni4 Y3 O3 Ni3 134.88(8)
Y1 Y3 O3 Ni3 139.08(13)
Y2 Y3 O3 Ni3 87.63(16)
O19 Y3 O3 Y2 -70.7(3)
O6 Y3 O3 Y2 27.73(15)
O12 Y3 O3 Y2 -116.54(17)
O5 Y3 O3 Y2 88.20(15)
O26 Y3 O3 Y2 165.19(14)
O4 Y3 O3 Y2 -37.27(13)
O13 Y3 O3 Y2 107.1(2)
Ni3 Y3 O3 Y2 -87.63(16)
Ni4 Y3 O3 Y2 47.24(19)
Y1 Y3 O3 Y2 51.45(10)
N3 Ni3 O4 C87 15.2(5)
O12 Ni3 O4 C87 89.7(4)
O11 Ni3 O4 C87 -87.4(4)
O3 Ni3 O4 C87 -179.6(5)
O25 Ni3 O4 C87 177.2(7)
Y2 Ni3 O4 C87 -125.9(5)
Y3 Ni3 O4 C87 126.7(5)
N3 Ni3 O4 Y2 141.16(15)
O12 Ni3 O4 Y2 -144.42(15)
O11 Ni3 O4 Y2 38.53(13)
O3 Ni3 O4 Y2 -53.65(13)
O25 Ni3 O4 Y2 -56.9(8)
Y3 Ni3 O4 Y2 -107.38(12)
N3 Ni3 O4 Y3 -111.46(16)
O12 Ni3 O4 Y3 -37.04(14)
O11 Ni3 O4 Y3 145.91(13)
O3 Ni3 O4 Y3 53.73(14)
O25 Ni3 O4 Y3 50.5(8)
Y2 Ni3 O4 Y3 107.38(12)
O18 Y2 O4 C87 6.0(4)
O1 Y2 O4 C87 -136.1(4)
O2 Y2 O4 C87 -74.4(4)
O24 Y2 O4 C87 129.2(4)
O11 Y2 O4 C87 86.2(4)
O3 Y2 O4 C87 167.5(4)
O10 Y2 O4 C87 -47.4(5)
Ni3 Y2 O4 C87 119.8(4)
Ni2 Y2 O4 C87 -56.9(4)
Ni1 Y2 O4 C87 -114.3(4)
Y1 Y2 O4 C87 -111.1(4)
O18 Y2 O4 Ni3 -113.78(14)
O1 Y2 O4 Ni3 104.07(14)
O2 Y2 O4 Ni3 165.77(14)
O24 Y2 O4 Ni3 9.4(2)
O11 Y2 O4 Ni3 -33.57(13)
O3 Y2 O4 Ni3 47.71(12)
O10 Y2 O4 Ni3 -167.20(15)
Ni2 Y2 O4 Ni3 -176.73(7)
Ni1 Y2 O4 Ni3 125.86(11)
Y1 Y2 O4 Ni3 129.09(10)
O18 Y2 O4 Y3 160.95(17)
O1 Y2 O4 Y3 18.8(2)
O2 Y2 O4 Y3 80.50(16)
O24 Y2 O4 Y3 -75.9(2)
O11 Y2 O4 Y3 -118.84(18)
O3 Y2 O4 Y3 -37.56(14)
O10 Y2 O4 Y3 107.5(2)
Ni3 Y2 O4 Y3 -85.27(17)
Ni2 Y2 O4 Y3 98.00(14)
Ni1 Y2 O4 Y3 40.6(3)
Y1 Y2 O4 Y3 43.82(13)
O19 Y3 O4 C87 -8.1(4)
O6 Y3 O4 C87 75.0(4)
O12 Y3 O4 C87 -87.6(4)
O5 Y3 O4 C87 134.9(4)
O26 Y3 O4 C87 -131.3(4)
O3 Y3 O4 C87 -167.8(4)
O13 Y3 O4 C87 50.3(5)
Ni3 Y3 O4 C87 -120.2(4)
Ni4 Y3 O4 C87 57.1(4)
Y1 Y3 O4 C87 111.2(4)
Y2 Y3 O4 C87 154.8(5)
O19 Y3 O4 Ni3 112.11(15)
O6 Y3 O4 Ni3 -164.80(15)
O12 Y3 O4 Ni3 32.60(15)
O5 Y3 O4 Ni3 -104.92(15)
O26 Y3 O4 Ni3 -11.1(3)
O3 Y3 O4 Ni3 -47.58(13)
O13 Y3 O4 Ni3 170.53(16)
Ni4 Y3 O4 Ni3 177.32(7)
Y1 Y3 O4 Ni3 -128.53(11)
Y2 Y3 O4 Ni3 -85.00(17)
O19 Y3 O4 Y2 -162.89(18)
O6 Y3 O4 Y2 -79.80(16)
O12 Y3 O4 Y2 117.6(2)
O5 Y3 O4 Y2 -19.9(2)
O26 Y3 O4 Y2 73.9(2)
O3 Y3 O4 Y2 37.43(14)
O13 Y3 O4 Y2 -104.5(2)
Ni3 Y3 O4 Y2 85.00(17)
Ni4 Y3 O4 Y2 -97.68(14)
Y1 Y3 O4 Y2 -43.53(12)
N5 Ni5 O5 Y1 -24.6(9)
O15 Ni5 O5 Y1 166.35(16)
O16 Ni5 O5 Y1 -17.40(15)
O21 Ni5 O5 Y1 73.47(18)
O13 Ni5 O5 Y1 -103.40(17)
N5 Ni5 O5 Y3 89.2(9)
O15 Ni5 O5 Y3 -79.8(2)
O16 Ni5 O5 Y3 96.46(18)
O21 Ni5 O5 Y3 -172.67(19)
O13 Ni5 O5 Y3 10.46(18)
Y1 Ni5 O5 Y3 113.9(2)
O22 Y1 O5 Ni5 -62.94(16)
O2 Y1 O5 Ni5 149.40(15)
O6 Y1 O5 Ni5 92.26(18)
O27 Y1 O5 Ni5 50.7(2)
O1 Y1 O5 Ni5 -150.80(18)
O16 Y1 O5 Ni5 15.62(14)
O7 Y1 O5 Ni5 -127.25(16)
Ni4 Y1 O5 Ni5 57.59(13)
Ni1 Y1 O5 Ni5 -136.61(12)
Y2 Y1 O5 Ni5 171.53(15)
O22 Y1 O5 Y3 -178.29(18)
O2 Y1 O5 Y3 34.1(2)
O6 Y1 O5 Y3 -23.09(14)
O27 Y1 O5 Y3 -64.7(2)
O1 Y1 O5 Y3 93.85(16)
O16 Y1 O5 Y3 -99.73(17)
O7 Y1 O5 Y3 117.41(17)
Ni5 Y1 O5 Y3 -115.3(2)
Ni4 Y1 O5 Y3 -57.76(13)
Ni1 Y1 O5 Y3 108.04(14)
Y2 Y1 O5 Y3 56.18(13)
O19 Y3 O5 Ni5 -42.9(3)
O6 Y3 O5 Ni5 -86.4(2)
O12 Y3 O5 Ni5 119.5(2)
O26 Y3 O5 Ni5 68.7(2)
O4 Y3 O5 Ni5 -152.45(17)
O3 Y3 O5 Ni5 157.9(2)
O13 Y3 O5 Ni5 -9.98(17)
Ni3 Y3 O5 Ni5 160.93(13)
Ni4 Y3 O5 Ni5 -49.71(15)
Y1 Y3 O5 Ni5 -109.8(3)
Y2 Y3 O5 Ni5 -164.42(19)
O19 Y3 O5 Y1 66.9(3)
O6 Y3 O5 Y1 23.38(15)
O12 Y3 O5 Y1 -130.6(2)
O26 Y3 O5 Y1 178.5(2)
O4 Y3 O5 Y1 -42.6(2)
O3 Y3 O5 Y1 -92.25(17)
O13 Y3 O5 Y1 99.84(19)
Ni3 Y3 O5 Y1 -89.25(16)
Ni4 Y3 O5 Y1 60.11(13)
Y2 Y3 O5 Y1 -54.60(12)
N4 Ni4 O6 Y3 -22.5(9)
O14 Ni4 O6 Y3 167.83(14)
O13 Ni4 O6 Y3 -18.13(15)
O20 Ni4 O6 Y3 75.16(17)
O16 Ni4 O6 Y3 -103.56(16)
Y1 Ni4 O6 Y3 -114.6(2)
N4 Ni4 O6 Y1 92.1(8)
O14 Ni4 O6 Y1 -77.56(18)
O13 Ni4 O6 Y1 96.49(18)
O20 Ni4 O6 Y1 -170.22(19)
O16 Ni4 O6 Y1 11.06(17)
Y3 Ni4 O6 Y1 114.6(2)
O19 Y3 O6 Ni4 -62.16(16)
O12 Y3 O6 Ni4 -118.6(3)
O5 Y3 O6 Ni4 91.57(17)
O26 Y3 O6 Ni4 55.2(3)
O4 Y3 O6 Ni4 -149.19(18)
O3 Y3 O6 Ni4 156.73(14)
O13 Y3 O6 Ni4 16.07(14)
Ni3 Y3 O6 Ni4 -160.95(9)
Y1 Y3 O6 Ni4 114.8(2)
Y2 Y3 O6 Ni4 173.46(15)
O19 Y3 O6 Y1 -176.98(17)
O12 Y3 O6 Y1 126.5(3)
O5 Y3 O6 Y1 -23.25(14)
O26 Y3 O6 Y1 -59.6(3)
O4 Y3 O6 Y1 95.99(16)
O3 Y3 O6 Y1 41.91(17)
O13 Y3 O6 Y1 -98.75(16)
Ni3 Y3 O6 Y1 84.23(13)
Ni4 Y3 O6 Y1 -114.8(2)
Y2 Y3 O6 Y1 58.64(12)
O22 Y1 O6 Ni4 -45.0(3)
O5 Y1 O6 Ni4 -88.01(19)
O2 Y1 O6 Ni4 150.1(2)
O27 Y1 O6 Ni4 68.09(18)
O1 Y1 O6 Ni4 -151.93(17)
O16 Y1 O6 Ni4 -10.79(16)
O7 Y1 O6 Ni4 131.67(18)
Ni5 Y1 O6 Ni4 -50.57(14)
Ni1 Y1 O6 Ni4 -176.83(8)
Y2 Y1 O6 Ni4 -171.96(19)
O22 Y1 O6 Y3 66.5(3)
O5 Y1 O6 Y3 23.45(14)
O2 Y1 O6 Y3 -98.44(17)
O27 Y1 O6 Y3 179.55(16)
O1 Y1 O6 Y3 -40.46(18)
O16 Y1 O6 Y3 100.68(17)
O7 Y1 O6 Y3 -116.9(2)
Ni5 Y1 O6 Y3 60.89(12)
Ni4 Y1 O6 Y3 111.5(2)
Ni1 Y1 O6 Y3 -65.37(19)
Y2 Y1 O6 Y3 -60.50(12)
N1 Ni1 O7 C1 19.5(3)
O1 Ni1 O7 C1 -159.4(3)
O8 Ni1 O7 C1 32.8(17)
O23 Ni1 O7 C1 -72.0(3)
O10 Ni1 O7 C1 117.7(3)
Y2 Ni1 O7 C1 161.6(3)
Y1 Ni1 O7 C1 -149.8(4)
N1 Ni1 O7 Ni2 -94.84(15)
O1 Ni1 O7 Ni2 86.27(13)
O8 Ni1 O7 Ni2 -81.5(16)
O23 Ni1 O7 Ni2 173.70(14)
O10 Ni1 O7 Ni2 3.35(14)
Y2 Ni1 O7 Ni2 47.24(10)
Y1 Ni1 O7 Ni2 95.87(13)
N1 Ni1 O7 Y1 169.29(16)
O1 Ni1 O7 Y1 -9.60(13)
O8 Ni1 O7 Y1 -177.4(15)
O23 Ni1 O7 Y1 77.83(14)
O10 Ni1 O7 Y1 -92.52(14)
Y2 Ni1 O7 Y1 -48.63(10)
N2 Ni2 O7 C1 -32.2(4)
O9 Ni2 O7 C1 60.1(4)
O2 Ni2 O7 C1 160.8(4)
O17 Ni2 O7 C1 159.4(7)
O10 Ni2 O7 C1 -113.2(4)
Y2 Ni2 O7 C1 -158.3(4)
N2 Ni2 O7 Ni1 77.49(19)
O9 Ni2 O7 Ni1 169.80(15)
O2 Ni2 O7 Ni1 -89.56(16)
O17 Ni2 O7 Ni1 -90.9(8)
O10 Ni2 O7 Ni1 -3.49(14)
Y2 Ni2 O7 Ni1 -48.59(10)
N2 Ni2 O7 Y1 178.85(18)
O9 Ni2 O7 Y1 -88.84(15)
O2 Ni2 O7 Y1 11.80(15)
O17 Ni2 O7 Y1 10.5(9)
O10 Ni2 O7 Y1 97.87(15)
Y2 Ni2 O7 Y1 52.78(10)
O22 Y1 O7 C1 51.5(5)
O5 Y1 O7 C1 117.7(5)
O2 Y1 O7 C1 -144.5(6)
O6 Y1 O7 C1 -126.4(5)
O27 Y1 O7 C1 -61.0(5)
O1 Y1 O7 C1 142.2(6)
O16 Y1 O7 C1 -4.6(6)
Ni5 Y1 O7 C1 57.7(6)
Ni4 Y1 O7 C1 -71.6(6)
Ni1 Y1 O7 C1 133.5(6)
Y2 Y1 O7 C1 178.6(6)
O22 Y1 O7 Ni1 -81.93(15)
O5 Y1 O7 Ni1 -15.8(2)
O2 Y1 O7 Ni1 81.99(15)
O6 Y1 O7 Ni1 100.2(2)
O27 Y1 O7 Ni1 165.52(14)
O1 Y1 O7 Ni1 8.70(12)
O16 Y1 O7 Ni1 -138.11(16)
Ni5 Y1 O7 Ni1 -75.82(18)
Ni4 Y1 O7 Ni1 154.92(8)
Y2 Y1 O7 Ni1 45.11(9)
O22 Y1 O7 Ni2 -174.42(16)
O5 Y1 O7 Ni2 -108.25(17)
O2 Y1 O7 Ni2 -10.51(13)
O6 Y1 O7 Ni2 7.7(3)
O27 Y1 O7 Ni2 73.03(13)
O1 Y1 O7 Ni2 -83.79(14)
O16 Y1 O7 Ni2 129.39(16)
Ni5 Y1 O7 Ni2 -168.31(6)
Ni4 Y1 O7 Ni2 62.4(2)
Ni1 Y1 O7 Ni2 -92.49(14)
Y2 Y1 O7 Ni2 -47.39(10)
N1 Ni1 O8 C13 22.2(4)
O1 Ni1 O8 C13 -158.6(3)
O7 Ni1 O8 C13 9.0(18)
O23 Ni1 O8 C13 113.8(3)
O10 Ni1 O8 C13 -75.7(4)
Y2 Ni1 O8 C13 -119.8(3)
Y1 Ni1 O8 C13 -168.1(3)
N2 Ni2 O9 C14 14.7(4)
O2 Ni2 O9 C14 -163.9(4)
O17 Ni2 O9 C14 107.7(4)
O10 Ni2 O9 C14 -46.6(10)
O7 Ni2 O9 C14 -83.9(4)
Y2 Ni2 O9 C14 -170.4(3)
N2 Ni2 O10 C26 24.2(3)
O9 Ni2 O10 C26 86.4(9)
O2 Ni2 O10 C26 -155.0(3)
O17 Ni2 O10 C26 -67.8(3)
O7 Ni2 O10 C26 123.9(3)
Y2 Ni2 O10 C26 -140.2(3)
N2 Ni2 O10 Ni1 -96.33(16)
O9 Ni2 O10 Ni1 -34.1(9)
O2 Ni2 O10 Ni1 84.47(15)
O17 Ni2 O10 Ni1 171.67(16)
O7 Ni2 O10 Ni1 3.40(14)
Y2 Ni2 O10 Ni1 99.35(17)
N2 Ni2 O10 Y2 164.32(15)
O9 Ni2 O10 Y2 -133.5(8)
O2 Ni2 O10 Y2 -14.88(12)
O17 Ni2 O10 Y2 72.32(15)
O7 Ni2 O10 Y2 -95.95(13)
N1 Ni1 O10 C26 -33.5(4)
O1 Ni1 O10 C26 160.8(4)
O8 Ni1 O10 C26 59.1(4)
O7 Ni1 O10 C26 -116.0(4)
O23 Ni1 O10 C26 156.9(9)
Y2 Ni1 O10 C26 149.1(5)
Y1 Ni1 O10 C26 -159.4(4)
N1 Ni1 O10 Ni2 78.7(2)
O1 Ni1 O10 Ni2 -86.91(17)
O8 Ni1 O10 Ni2 171.38(16)
O7 Ni1 O10 Ni2 -3.78(16)
O23 Ni1 O10 Ni2 -90.9(10)
Y2 Ni1 O10 Ni2 -98.66(18)
Y1 Ni1 O10 Ni2 -47.11(12)
N1 Ni1 O10 Y2 177.36(18)
O1 Ni1 O10 Y2 11.75(16)
O8 Ni1 O10 Y2 -89.96(17)
O7 Ni1 O10 Y2 94.88(16)
O23 Ni1 O10 Y2 7.8(11)
Y1 Ni1 O10 Y2 51.55(12)
O18 Y2 O10 C26 50.9(5)
O1 Y2 O10 C26 -151.2(5)
O2 Y2 O10 C26 135.0(5)
O24 Y2 O10 C26 -71.0(5)
O11 Y2 O10 C26 -12.8(6)
O4 Y2 O10 C26 106.6(5)
O3 Y2 O10 C26 -129.7(5)
Ni3 Y2 O10 C26 -28.8(8)
Ni2 Y2 O10 C26 121.6(6)
Ni1 Y2 O10 C26 -140.5(6)
Y1 Y2 O10 C26 171.3(5)
O18 Y2 O10 Ni2 -70.66(15)
O1 Y2 O10 Ni2 87.22(15)
O2 Y2 O10 Ni2 13.44(12)
O24 Y2 O10 Ni2 167.47(15)
O11 Y2 O10 Ni2 -134.37(15)
O4 Y2 O10 Ni2 -15.0(3)
O3 Y2 O10 Ni2 108.7(2)
Ni3 Y2 O10 Ni2 -150.4(3)
Ni1 Y2 O10 Ni2 97.91(17)
Y1 Y2 O10 Ni2 49.70(10)
O18 Y2 O10 Ni1 -168.57(19)
O1 Y2 O10 Ni1 -10.69(15)
O2 Y2 O10 Ni1 -84.47(15)
O24 Y2 O10 Ni1 69.55(16)
O11 Y2 O10 Ni1 127.72(16)
O4 Y2 O10 Ni1 -112.9(2)
O3 Y2 O10 Ni1 10.8(3)
Ni3 Y2 O10 Ni1 111.7(4)
Ni2 Y2 O10 Ni1 -97.91(17)
Y1 Y2 O10 Ni1 -48.21(12)
N3 Ni3 O11 C27 1.9(5)
O12 Ni3 O11 C27 80.8(12)
O3 Ni3 O11 C27 174.8(5)
O25 Ni3 O11 C27 -90.9(5)
O4 Ni3 O11 C27 102.9(5)
Y2 Ni3 O11 C27 141.8(5)
Y3 Ni3 O11 C27 135.7(4)
N3 Ni3 O11 Y2 -139.9(2)
O12 Ni3 O11 Y2 -61.0(11)
O3 Ni3 O11 Y2 33.05(16)
O25 Ni3 O11 Y2 127.29(14)
O4 Ni3 O11 Y2 -38.83(13)
Y3 Ni3 O11 Y2 -6.1(2)
O18 Y2 O11 C27 -8.6(6)
O1 Y2 O11 C27 157.7(5)
O2 Y2 O11 C27 -59.6(7)
O24 Y2 O11 C27 112.7(6)
O4 Y2 O11 C27 -96.4(6)
O3 Y2 O11 C27 -160.4(6)
O10 Y2 O11 C27 53.4(6)
Ni3 Y2 O11 C27 -131.8(6)
Ni2 Y2 O11 C27 4.8(7)
Ni1 Y2 O11 C27 103.6(6)
Y1 Y2 O11 C27 -135.0(5)
O18 Y2 O11 Ni3 123.15(17)
O1 Y2 O11 Ni3 -70.5(3)
O2 Y2 O11 Ni3 72.2(3)
O24 Y2 O11 Ni3 -115.47(17)
O4 Y2 O11 Ni3 35.40(14)
O3 Y2 O11 Ni3 -28.62(15)
O10 Y2 O11 Ni3 -174.76(13)
Ni2 Y2 O11 Ni3 136.59(12)
Ni1 Y2 O11 Ni3 -124.64(13)
Y1 Y2 O11 Ni3 -3.2(3)
N3 Ni3 O12 C39 -5.8(5)
O11 Ni3 O12 C39 -86.5(12)
O3 Ni3 O12 C39 179.3(5)
O25 Ni3 O12 C39 85.2(5)
O4 Ni3 O12 C39 -108.7(5)
Y2 Ni3 O12 C39 -142.3(4)
Y3 Ni3 O12 C39 -146.8(5)
N3 Ni3 O12 Y3 141.1(3)
O11 Ni3 O12 Y3 60.3(11)
O3 Ni3 O12 Y3 -33.84(17)
O25 Ni3 O12 Y3 -127.97(15)
O4 Ni3 O12 Y3 38.13(15)
Y2 Ni3 O12 Y3 4.5(2)
O19 Y3 O12 C39 7.0(6)
O6 Y3 O12 C39 64.4(8)
O5 Y3 O12 C39 -161.7(6)
O26 Y3 O12 C39 -111.2(7)
O4 Y3 O12 C39 95.8(7)
O3 Y3 O12 C39 159.6(7)
O13 Y3 O12 C39 -53.8(7)
Ni3 Y3 O12 C39 130.4(7)
Ni4 Y3 O12 C39 -0.5(8)
Y1 Y3 O12 C39 135.6(6)
Y2 Y3 O12 C39 127.5(7)
O19 Y3 O12 Ni3 -123.34(19)
O6 Y3 O12 Ni3 -65.9(3)
O5 Y3 O12 Ni3 67.9(3)
O26 Y3 O12 Ni3 118.4(2)
O4 Y3 O12 Ni3 -34.61(16)
O3 Y3 O12 Ni3 29.24(15)
O13 Y3 O12 Ni3 175.79(14)
Ni4 Y3 O12 Ni3 -130.83(16)
Y1 Y3 O12 Ni3 5.2(3)
Y2 Y3 O12 Ni3 -2.92(15)
N4 Ni4 O13 C40 -18.8(3)
O6 Ni4 O13 C40 162.1(3)
O14 Ni4 O13 C40 -90.5(16)
O20 Ni4 O13 C40 70.2(3)
O16 Ni4 O13 C40 -116.3(3)
Y3 Ni4 O13 C40 145.5(3)
Y1 Ni4 O13 C40 -158.9(3)
N4 Ni4 O13 Ni5 97.16(16)
O6 Ni4 O13 Ni5 -81.97(15)
O14 Ni4 O13 Ni5 25.4(16)
O20 Ni4 O13 Ni5 -173.82(16)
O16 Ni4 O13 Ni5 -0.39(14)
Y3 Ni4 O13 Ni5 -98.55(17)
Y1 Ni4 O13 Ni5 -43.01(11)
N4 Ni4 O13 Y3 -164.29(16)
O6 Ni4 O13 Y3 16.58(13)
O14 Ni4 O13 Y3 124.0(15)
O20 Ni4 O13 Y3 -75.27(16)
O16 Ni4 O13 Y3 98.16(14)
Y1 Ni4 O13 Y3 55.54(10)
N5 Ni5 O13 C40 27.7(4)
O5 Ni5 O13 C40 -163.1(4)
O15 Ni5 O13 C40 -67.2(4)
O16 Ni5 O13 C40 110.1(4)
O21 Ni5 O13 C40 169.2(13)
Y1 Ni5 O13 C40 155.4(4)
N5 Ni5 O13 Ni4 -82.0(2)
O5 Ni5 O13 Ni4 87.15(17)
O15 Ni5 O13 Ni4 -176.89(17)
O16 Ni5 O13 Ni4 0.42(15)
O21 Ni5 O13 Ni4 59.5(15)
Y1 Ni5 O13 Ni4 45.71(12)
N5 Ni5 O13 Y3 -178.57(19)
O5 Ni5 O13 Y3 -9.43(16)
O15 Ni5 O13 Y3 86.53(17)
O16 Ni5 O13 Y3 -96.16(16)
O21 Ni5 O13 Y3 -37.1(15)
Y1 Ni5 O13 Y3 -50.88(12)
O19 Y3 O13 C40 -51.3(6)
O6 Y3 O13 C40 -137.9(6)
O12 Y3 O13 C40 10.5(7)
O5 Y3 O13 C40 149.6(6)
O26 Y3 O13 C40 68.9(6)
O4 Y3 O13 C40 -112.2(6)
O3 Y3 O13 C40 130.2(6)
Ni3 Y3 O13 C40 26.6(10)
Ni4 Y3 O13 C40 -122.9(6)
Y1 Y3 O13 C40 -174.3(6)
Y2 Y3 O13 C40 -171.5(5)
O19 Y3 O13 Ni4 71.54(16)
O6 Y3 O13 Ni4 -15.00(13)
O12 Y3 O13 Ni4 133.32(18)
O5 Y3 O13 Ni4 -87.59(16)
O26 Y3 O13 Ni4 -168.29(17)
O4 Y3 O13 Ni4 10.6(3)
O3 Y3 O13 Ni4 -107.0(2)
Ni3 Y3 O13 Ni4 149.5(5)
Y1 Y3 O13 Ni4 -51.48(10)
Y2 Y3 O13 Ni4 -48.6(2)
O19 Y3 O13 Ni5 167.56(19)
O6 Y3 O13 Ni5 81.02(15)
O12 Y3 O13 Ni5 -130.66(18)
O5 Y3 O13 Ni5 8.43(14)
O26 Y3 O13 Ni5 -72.27(16)
O4 Y3 O13 Ni5 106.7(2)
O3 Y3 O13 Ni5 -11.0(3)
Ni3 Y3 O13 Ni5 -114.5(5)
Ni4 Y3 O13 Ni5 96.02(17)
Y1 Y3 O13 Ni5 44.54(11)
Y2 Y3 O13 Ni5 47.4(2)
N4 Ni4 O14 C52 -13.3(4)
O6 Ni4 O14 C52 164.6(4)
O13 Ni4 O14 C52 57.8(17)
O20 Ni4 O14 C52 -103.0(4)
O16 Ni4 O14 C52 83.5(4)
Y3 Ni4 O14 C52 176.4(3)
Y1 Ni4 O14 C52 126.4(4)
N5 Ni5 O15 C53 -8.8(4)
O5 Ni5 O15 C53 169.1(4)
O16 Ni5 O15 C53 49(2)
O21 Ni5 O15 C53 -97.5(4)
O13 Ni5 O15 C53 88.1(4)
Y1 Ni5 O15 C53 -177.2(3)
N5 Ni5 O16 C65 -18.1(3)
O5 Ni5 O16 C65 163.3(3)
O15 Ni5 O16 C65 -76.7(19)
O21 Ni5 O16 C65 70.3(3)
O13 Ni5 O16 C65 -115.5(3)
Y1 Ni5 O16 C65 146.8(4)
N5 Ni5 O16 Ni4 97.02(16)
O5 Ni5 O16 Ni4 -81.60(15)
O15 Ni5 O16 Ni4 38(2)
O21 Ni5 O16 Ni4 -174.60(15)
O13 Ni5 O16 Ni4 -0.39(14)
Y1 Ni5 O16 Ni4 -98.08(13)
N5 Ni5 O16 Y1 -164.90(16)
O5 Ni5 O16 Y1 16.48(13)
O15 Ni5 O16 Y1 136.5(19)
O21 Ni5 O16 Y1 -76.52(14)
O13 Ni5 O16 Y1 97.69(13)
N4 Ni4 O16 C65 29.0(4)
O6 Ni4 O16 C65 -162.4(4)
O14 Ni4 O16 C65 -66.1(4)
O13 Ni4 O16 C65 111.2(4)
O20 Ni4 O16 C65 -173.3(13)
Y3 Ni4 O16 C65 157.2(4)
Y1 Ni4 O16 C65 -152.1(4)
N4 Ni4 O16 Ni5 -81.8(2)
O6 Ni4 O16 Ni5 86.85(17)
O14 Ni4 O16 Ni5 -176.89(16)
O13 Ni4 O16 Ni5 0.42(15)
O20 Ni4 O16 Ni5 75.9(14)
Y3 Ni4 O16 Ni5 46.44(12)
Y1 Ni4 O16 Ni5 97.10(17)
N4 Ni4 O16 Y1 -178.89(19)
O6 Ni4 O16 Y1 -10.26(15)
O14 Ni4 O16 Y1 86.01(15)
O13 Ni4 O16 Y1 -96.68(16)
O20 Ni4 O16 Y1 -21.2(15)
Y3 Ni4 O16 Y1 -50.67(12)
O22 Y1 O16 C65 -53.3(6)
O5 Y1 O16 C65 -141.1(6)
O2 Y1 O16 C65 120.9(5)
O6 Y1 O16 C65 147.3(6)
O27 Y1 O16 C65 59.8(6)
O1 Y1 O16 C65 -119.0(5)
O7 Y1 O16 C65 3.2(6)
Ni5 Y1 O16 C65 -126.3(6)
Ni4 Y1 O16 C65 138.2(6)
Ni1 Y1 O16 C65 -55.6(7)
Y2 Y1 O16 C65 178.0(5)
O22 Y1 O16 Ni5 72.93(14)
O5 Y1 O16 Ni5 -14.80(12)
O2 Y1 O16 Ni5 -112.83(19)
O6 Y1 O16 Ni5 -86.46(15)
O27 Y1 O16 Ni5 -173.88(14)
O1 Y1 O16 Ni5 7.3(2)
O7 Y1 O16 Ni5 129.48(16)
Ni4 Y1 O16 Ni5 -95.51(15)
Ni1 Y1 O16 Ni5 70.7(2)
Y2 Y1 O16 Ni5 -55.7(2)
O22 Y1 O16 Ni4 168.44(17)
O5 Y1 O16 Ni4 80.71(15)
O2 Y1 O16 Ni4 -17.3(3)
O6 Y1 O16 Ni4 9.05(14)
O27 Y1 O16 Ni4 -78.38(14)
O1 Y1 O16 Ni4 102.8(2)
O7 Y1 O16 Ni4 -135.01(15)
Ni5 Y1 O16 Ni4 95.51(15)
Ni1 Y1 O16 Ni4 166.17(9)
Y2 Y1 O16 Ni4 39.8(2)
N2 Ni2 O17 C66 -116.2(5)
O9 Ni2 O17 C66 151.0(5)
O2 Ni2 O17 C66 51.0(5)
O10 Ni2 O17 C66 -33.8(5)
O7 Ni2 O17 C66 52.4(11)
Y2 Ni2 O17 C66 9.5(5)
O1 Y2 O18 C66 25.0(7)
O2 Y2 O18 C66 -14.0(6)
O24 Y2 O18 C66 125.2(6)
O11 Y2 O18 C66 -168.5(6)
O4 Y2 O18 C66 -94.7(6)
O3 Y2 O18 C66 -121.3(5)
O10 Y2 O18 C66 58.1(6)
Ni3 Y2 O18 C66 -134.5(6)
Ni2 Y2 O18 C66 19.8(5)
Ni1 Y2 O18 C66 50.5(6)
Y1 Y2 O18 C66 -13.7(6)
O6 Y3 O19 C73 21.3(6)
O12 Y3 O19 C73 172.8(6)
O5 Y3 O19 C73 -18.7(7)
O26 Y3 O19 C73 -116.6(6)
O4 Y3 O19 C73 99.4(6)
O3 Y3 O19 C73 128.3(6)
O13 Y3 O19 C73 -50.3(6)
Ni3 Y3 O19 C73 139.4(6)
Ni4 Y3 O19 C73 -11.7(6)
Y1 Y3 O19 C73 19.3(6)
Y2 Y3 O19 C73 87.8(6)
N4 Ni4 O20 C73 120.7(5)
O6 Ni4 O20 C73 -48.0(5)
O14 Ni4 O20 C73 -144.2(5)
O13 Ni4 O20 C73 37.8(5)
O16 Ni4 O20 C73 -37.2(17)
Y3 Ni4 O20 C73 -7.4(5)
Y1 Ni4 O20 C73 -56.1(5)
N5 Ni5 O21 C80 118.3(5)
O5 Ni5 O21 C80 -50.8(5)
O15 Ni5 O21 C80 -147.0(5)
O16 Ni5 O21 C80 35.3(5)
O13 Ni5 O21 C80 -23.5(17)
Y1 Ni5 O21 C80 -9.5(5)
O5 Y1 O22 C80 29.7(6)
O2 Y1 O22 C80 144.6(5)
O6 Y1 O22 C80 -9.6(7)
O27 Y1 O22 C80 -114.2(6)
O1 Y1 O22 C80 104.2(6)
O16 Y1 O22 C80 -42.6(6)
O7 Y1 O22 C80 172.7(6)
Ni5 Y1 O22 C80 -3.8(5)
Ni4 Y1 O22 C80 -34.4(6)
Ni1 Y1 O22 C80 136.4(6)
Y2 Y1 O22 C80 102.6(5)
N1 Ni1 O23 C88 27.5(5)
O1 Ni1 O23 C88 -166.7(5)
O8 Ni1 O23 C88 -64.9(5)
O7 Ni1 O23 C88 110.4(5)
O10 Ni1 O23 C88 -162.8(9)
Y2 Ni1 O23 C88 -156.1(4)
Y1 Ni1 O23 C88 153.0(5)
O18 Y2 O24 C89 89.8(6)
O1 Y2 O24 C89 -131.4(6)
O2 Y2 O24 C89 -165.6(6)
O11 Y2 O24 C89 20.7(6)
O4 Y2 O24 C89 -21.9(7)
O3 Y2 O24 C89 -55.2(6)
O10 Y2 O24 C89 156.1(6)
Ni3 Y2 O24 C89 -15.5(6)
Ni2 Y2 O24 C89 164.3(6)
Ni1 Y2 O24 C89 -165.5(6)
Y1 Y2 O24 C89 -130.5(6)
N3 Ni3 O25 C90 -60.5(5)
O12 Ni3 O25 C90 -136.2(5)
O11 Ni3 O25 C90 42.7(5)
O3 Ni3 O25 C90 134.1(5)
O4 Ni3 O25 C90 137.1(7)
Y2 Ni3 O25 C90 88.1(5)
Y3 Ni3 O25 C90 -179.4(4)
O19 Y3 O26 C91 -99.1(9)
O6 Y3 O26 C91 155.8(9)
O12 Y3 O26 C91 -27.7(9)
O5 Y3 O26 C91 121.4(9)
O4 Y3 O26 C91 14.8(10)
O3 Y3 O26 C91 46.1(9)
O13 Y3 O26 C91 -166.2(9)
Ni3 Y3 O26 C91 7.2(9)
Ni4 Y3 O26 C91 -173.9(9)
Y1 Y3 O26 C91 122.4(9)
Y2 Y3 O26 C91 56.3(9)
Ni1 O7 C1 C2 161.8(5)
Ni2 O7 C1 C2 -99.0(5)
Y1 O7 C1 C2 30.1(9)
Ni1 O7 C1 C6 -19.6(6)
Ni2 O7 C1 C6 79.6(6)
Y1 O7 C1 C6 -151.3(4)
O7 C1 C2 C3 174.9(5)
C6 C1 C2 C3 -3.8(8)
C1 C2 C3 C4 0.7(9)
C2 C3 C4 C5 0.6(9)
C3 C4 C5 C6 1.3(9)
C4 C5 C6 C1 -4.6(9)
C4 C5 C6 N1 176.0(5)
O7 C1 C6 C5 -172.9(5)
C2 C1 C6 C5 5.8(8)
O7 C1 C6 N1 6.6(7)
C2 C1 C6 N1 -174.8(5)
C7 N1 C6 C5 11.2(8)
Ni1 N1 C6 C5 -169.5(5)
C7 N1 C6 C1 -168.2(5)
Ni1 N1 C6 C1 11.1(5)
C6 N1 C7 C8 -175.3(5)
Ni1 N1 C7 C8 5.5(8)
N1 C7 C8 C9 -172.1(5)
N1 C7 C8 C13 6.4(9)
C13 C8 C9 C10 0.0(8)
C7 C8 C9 C10 178.8(5)
C8 C9 C10 C11 -0.3(9)
C9 C10 C11 C12 0.6(9)
C10 C11 C12 C13 -0.7(9)
Ni1 O8 C13 C12 161.3(4)
Ni1 O8 C13 C8 -18.4(6)
C11 C12 C13 O8 -179.3(5)
C11 C12 C13 C8 0.4(8)
C9 C8 C13 O8 179.6(5)
C7 C8 C13 O8 1.1(8)
C9 C8 C13 C12 -0.1(7)
C7 C8 C13 C12 -178.7(5)
Ni2 O9 C14 C15 171.3(4)
Ni2 O9 C14 C19 -10.5(7)
O9 C14 C15 C16 -178.9(5)
C19 C14 C15 C16 2.8(9)
C14 C15 C16 C17 -1.6(10)
C15 C16 C17 C18 -0.4(10)
C16 C17 C18 C19 1.0(10)
C17 C18 C19 C20 -178.1(6)
C17 C18 C19 C14 0.3(9)
O9 C14 C19 C18 179.7(5)
C15 C14 C19 C18 -2.2(8)
O9 C14 C19 C20 -2.0(9)
C15 C14 C19 C20 176.1(5)
C21 N2 C20 C19 -175.7(5)
Ni2 N2 C20 C19 4.3(8)
C18 C19 C20 N2 -176.0(5)
C14 C19 C20 N2 5.7(9)
C20 N2 C21 C22 18.8(8)
Ni2 N2 C21 C22 -161.2(4)
C20 N2 C21 C26 -164.0(5)
Ni2 N2 C21 C26 16.0(5)
C26 C21 C22 C23 1.7(8)
N2 C21 C22 C23 178.7(5)
C21 C22 C23 C24 -4.5(9)
C22 C23 C24 C25 2.7(9)
C23 C24 C25 C26 2.1(9)
Ni2 O10 C26 C21 -22.7(5)
Ni1 O10 C26 C21 83.8(6)
Y2 O10 C26 C21 -141.0(4)
Ni2 O10 C26 C25 157.5(5)
Ni1 O10 C26 C25 -95.9(5)
Y2 O10 C26 C25 39.3(8)
C22 C21 C26 O10 -177.0(5)
N2 C21 C26 O10 5.7(7)
C22 C21 C26 C25 2.7(8)
N2 C21 C26 C25 -174.5(5)
C24 C25 C26 O10 175.0(5)
C24 C25 C26 C21 -4.7(8)
Ni3 O11 C27 C28 177.3(5)
Y2 O11 C27 C28 -61.7(9)
Ni3 O11 C27 C32 -3.9(9)
Y2 O11 C27 C32 117.1(6)
O11 C27 C28 C29 178.8(7)
C32 C27 C28 C29 -0.1(11)
C27 C28 C29 C30 -0.8(13)
C28 C29 C30 C31 0.8(13)
C29 C30 C31 C32 0.1(12)
C30 C31 C32 C33 -179.8(8)
C30 C31 C32 C27 -0.9(11)
O11 C27 C32 C31 -178.0(7)
C28 C27 C32 C31 0.9(10)
O11 C27 C32 C33 0.8(11)
C28 C27 C32 C33 179.7(7)
C34 N3 C33 C32 174.9(10)
Ni3 N3 C33 C32 -10.2(16)
C31 C32 C33 N3 -172.0(12)
C27 C32 C33 N3 9.2(17)
C33 N3 C34 C35 -13.4(16)
Ni3 N3 C34 C35 172.4(7)
C33 N3 C34 C39 168.4(9)
Ni3 N3 C34 C39 -5.8(9)
C39 C34 C35 C36 -1.5(13)
N3 C34 C35 C36 -179.4(9)
C34 C35 C36 C37 2.2(13)
C35 C36 C37 C38 -2.4(12)
C36 C37 C38 C39 1.8(11)
Ni3 O12 C39 C34 5.0(9)
Y3 O12 C39 C34 -118.3(8)
Ni3 O12 C39 C38 -174.2(5)
Y3 O12 C39 C38 62.5(10)
C35 C34 C39 O12 -178.2(7)
N3 C34 C39 O12 0.2(10)
C35 C34 C39 C38 1.0(12)
N3 C34 C39 C38 179.4(7)
C37 C38 C39 O12 178.1(7)
C37 C38 C39 C34 -1.1(11)
Ni4 O13 C40 C45 18.9(5)
Ni5 O13 C40 C45 -84.0(5)
Y3 O13 C40 C45 138.6(5)
Ni4 O13 C40 C41 -161.3(4)
Ni5 O13 C40 C41 95.8(5)
Y3 O13 C40 C41 -41.7(8)
O13 C40 C41 C42 -176.2(5)
C45 C40 C41 C42 3.6(8)
C40 C41 C42 C43 0.9(9)
C41 C42 C43 C44 -3.6(9)
C42 C43 C44 C45 1.8(8)
O13 C40 C45 N4 -6.2(7)
C41 C40 C45 N4 174.0(5)
O13 C40 C45 C44 174.3(5)
C41 C40 C45 C44 -5.4(8)
C46 N4 C45 C40 170.9(5)
Ni4 N4 C45 C40 -11.2(6)
C46 N4 C45 C44 -9.7(8)
Ni4 N4 C45 C44 168.2(4)
C43 C44 C45 C40 2.6(8)
C43 C44 C45 N4 -176.7(5)
C45 N4 C46 C47 175.4(5)
Ni4 N4 C46 C47 -2.2(8)
N4 C46 C47 C48 173.7(6)
N4 C46 C47 C52 -3.5(10)
C52 C47 C48 C49 1.0(9)
C46 C47 C48 C49 -176.4(6)
C47 C48 C49 C50 -2.0(9)
C48 C49 C50 C51 1.2(9)
C49 C50 C51 C52 0.5(9)
Ni4 O14 C52 C51 -167.8(4)
Ni4 O14 C52 C47 11.9(7)
C50 C51 C52 O14 178.4(5)
C50 C51 C52 C47 -1.4(8)
C48 C47 C52 O14 -179.1(5)
C46 C47 C52 O14 -2.0(9)
C48 C47 C52 C51 0.6(8)
C46 C47 C52 C51 177.7(5)
Ni5 O15 C53 C54 -176.4(4)
Ni5 O15 C53 C58 3.6(7)
O15 C53 C54 C55 178.5(5)
C58 C53 C54 C55 -1.5(8)
C53 C54 C55 C56 0.4(9)
C54 C55 C56 C57 0.5(11)
C55 C56 C57 C58 -0.3(11)
C56 C57 C58 C59 176.9(6)
C56 C57 C58 C53 -0.9(9)
O15 C53 C58 C57 -178.2(5)
C54 C53 C58 C57 1.8(8)
O15 C53 C58 C59 4.2(9)
C54 C53 C58 C59 -175.8(5)
C60 N5 C59 C58 171.4(5)
Ni5 N5 C59 C58 -6.1(8)
C57 C58 C59 N5 179.5(5)
C53 C58 C59 N5 -2.9(9)
C59 N5 C60 C61 -10.4(9)
Ni5 N5 C60 C61 167.4(5)
C59 N5 C60 C65 171.2(5)
Ni5 N5 C60 C65 -11.0(6)
N5 C60 C61 C62 -178.7(6)
C65 C60 C61 C62 -0.4(9)
C60 C61 C62 C63 3.6(10)
C61 C62 C63 C64 -2.8(10)
C62 C63 C64 C65 -1.3(9)
C63 C64 C65 O16 -175.3(5)
C63 C64 C65 C60 4.3(9)
Ni5 O16 C65 C64 -162.7(5)
Ni4 O16 C65 C64 94.7(6)
Y1 O16 C65 C64 -39.7(9)
Ni5 O16 C65 C60 17.7(6)
Ni4 O16 C65 C60 -84.9(6)
Y1 O16 C65 C60 140.7(5)
C61 C60 C65 C64 -3.5(8)
N5 C60 C65 C64 175.0(5)
C61 C60 C65 O16 176.1(5)
N5 C60 C65 O16 -5.4(8)
Y2 O18 C66 O17 -20.9(10)
Y2 O18 C66 C67 155.9(4)
Ni2 O17 C66 O18 0.1(9)
Ni2 O17 C66 C67 -176.8(4)
O18 C66 C67 C72 15.3(9)
O17 C66 C67 C72 -167.6(6)
O18 C66 C67 C68 -168.1(6)
O17 C66 C67 C68 9.0(9)
C72 C67 C68 C69 0.0(9)
C66 C67 C68 C69 -176.7(6)
C67 C68 C69 C70 1.8(10)
C68 C69 C70 C71 -2.6(11)
C69 C70 C71 C72 1.7(12)
C68 C67 C72 C71 -0.9(10)
C66 C67 C72 C71 175.9(7)
C70 C71 C72 C67 0.0(12)
Ni4 O20 C73 O19 2.6(9)
Ni4 O20 C73 C74 -176.5(3)
Y3 O19 C73 O20 10.7(10)
Y3 O19 C73 C74 -170.2(3)
O20 C73 C74 C75 -178.3(4)
O19 C73 C74 C75 2.5(7)
O20 C73 C74 C79 4.1(7)
O19 C73 C74 C79 -175.0(4)
C79 C74 C75 C76 0.0
C73 C74 C75 C76 -177.5(4)
C74 C75 C76 C77 0.0
C75 C76 C77 C78 0.0
C76 C77 C78 C79 0.0
C77 C78 C79 C74 0.0
C75 C74 C79 C78 0.0
C73 C74 C79 C78 177.5(4)
Ni5 O21 C80 O22 10.3(9)
Ni5 O21 C80 C81 -170.5(4)
Y1 O22 C80 O21 -1.6(10)
Y1 O22 C80 C81 179.2(4)
O21 C80 C81 C86 -29.6(9)
O22 C80 C81 C86 149.7(6)
O21 C80 C81 C82 151.7(6)
O22 C80 C81 C82 -29.0(9)
C86 C81 C82 C83 -0.9(10)
C80 C81 C82 C83 177.8(6)
C81 C82 C83 C84 -2.0(12)
C82 C83 C84 C85 2.3(12)
C83 C84 C85 C86 0.4(11)
C84 C85 C86 C81 -3.4(11)
C82 C81 C86 C85 3.6(10)
C80 C81 C86 C85 -175.2(6)
